data_7044171
loop_
_publ_author_name
'Liu, Mei-Jiao'
'Yuan, Juan'
'Zhang, Yiquan'
'Sun, Hao-Ling'
'Liu, Cai-Ming'
'Kou, Hui-Zhong'

_publ_section_title
;
 Chiral six-coordinate Dy(III) and Tb(III) complexes of an achiral ligand:
 Structure, fluorescence, and magnetism
;
_journal_name_full 'Dalton Trans.'
_journal_paper_doi 10.1039/C7DT02409F
_journal_year 2017
_chemical_absolute_configuration rm
_chemical_formula_moiety 'C66 H90 Cl3 N6 O6 Tb Zn3, O'
_chemical_formula_sum 'C66 H92 Cl3 N6 O7 Tb Zn3'
_chemical_formula_weight 1542.83
_space_group_crystal_system triclinic
_space_group_IT_number 1
_space_group_name_Hall 'P 1'
_space_group_name_H-M_alt 'P 1'
_symmetry_space_group_name_Hall 'P 1'
_symmetry_space_group_name_H-M 'P 1'
_atom_sites_solution_hydrogens geom
_atom_sites_solution_primary direct
_audit_creation_date 2017-06-12
_audit_creation_method
;
Olex2 1.2
(compiled 2016.09.09 svn.r3337 for OlexSys, GUI svn.r5227)
;
_audit_update_record
;
2017-07-03 deposited with the CCDC.
2017-09-11 downloaded from the CCDC.
;
_cell_angle_alpha 74.718(2)
_cell_angle_beta 82.879(2)
_cell_angle_gamma 81.239(2)
_cell_formula_units_Z 2
_cell_length_a 12.3376(3)
_cell_length_b 16.2163(4)
_cell_length_c 19.4135(5)
_cell_measurement_reflns_used 27456
_cell_measurement_temperature 100.2(9)
_cell_measurement_theta_max 28.5280
_cell_measurement_theta_min 3.7980
_cell_volume 3688.67(16)
_computing_cell_refinement 'CrysAlisPro 1.171.39.7e (Rigaku OD, 2015)'
_computing_data_collection 'CrysAlisPro 1.171.39.7e (Rigaku OD, 2015)'
_computing_data_reduction 'CrysAlisPro 1.171.39.7e (Rigaku OD, 2015)'
_computing_molecular_graphics 'Olex2 (Dolomanov et al., 2009)'
_computing_publication_material 'Olex2 (Dolomanov et al., 2009)'
_computing_structure_refinement 'ShelXL (Sheldrick, 2015)'
_computing_structure_solution 'SIR2004 (Burla et al., 2007)'
_diffrn_ambient_environment N~2~
_diffrn_ambient_temperature 100.2(9)
_diffrn_detector 'CCD plate'
_diffrn_detector_area_resol_mean 5.2137
_diffrn_detector_type AtlasS2
_diffrn_measured_fraction_theta_full 0.997
_diffrn_measured_fraction_theta_max 0.885
_diffrn_measurement_details
;
List of Runs (angles in degrees, time in seconds):

  # Type    Start    End  Width  t~exp~   \w     \q     \k     \f   Frames
#--------------------------------------------------------------------------
  1  \w    -59.00  26.00   1.00   21.84    --    9.97 -38.00 120.00   85
  2  \w    -20.00  51.00   1.00   21.84    --    9.97 -99.00-120.00   71
  3  \w    -15.00  81.00   1.00   21.84    --    9.97  38.00 -60.00   96
  4  \w    -20.00  86.00   1.00   21.84    --    9.97  77.00  30.00  106
  5  \w    -15.00  84.00   1.00   21.84    --    9.97  38.00-180.00   99
  6  \w    -88.00 -39.00   1.00   21.84    --  -11.85 154.00-162.94   49
  7  \w    -36.00  56.00   1.00   21.84    --  -11.85  38.00  30.00   92
  8  \w    -88.00 -42.00   1.00   21.84    --  -11.85 154.00  48.59   46
  9  \w    -88.00 -56.00   1.00   21.84    --  -11.85 154.00 -42.71   32
;
_diffrn_measurement_device 'four-circle diffractometer'
_diffrn_measurement_device_type 'SuperNova, Dual, Cu at home/near, AtlasS2'
_diffrn_measurement_method '\w scans'
_diffrn_orient_matrix_type 'CrysAlisPro convention (1999,Acta A55,543-557)'
_diffrn_orient_matrix_UB_11 0.0272806000
_diffrn_orient_matrix_UB_12 0.0164049000
_diffrn_orient_matrix_UB_13 0.0226548000
_diffrn_orient_matrix_UB_21 0.0513007000
_diffrn_orient_matrix_UB_22 -0.0195436000
_diffrn_orient_matrix_UB_23 -0.0126909000
_diffrn_orient_matrix_UB_31 0.0058426000
_diffrn_orient_matrix_UB_32 0.0379164000
_diffrn_orient_matrix_UB_33 -0.0277789000
_diffrn_radiation_monochromator mirror
_diffrn_radiation_probe x-ray
_diffrn_radiation_type MoK\a
_diffrn_radiation_wavelength 0.71073
_diffrn_reflns_av_R_equivalents 0.0497
_diffrn_reflns_av_unetI/netI 0.0808
_diffrn_reflns_Laue_measured_fraction_full 0.997
_diffrn_reflns_Laue_measured_fraction_max 0.885
_diffrn_reflns_limit_h_max 16
_diffrn_reflns_limit_h_min -16
_diffrn_reflns_limit_k_max 22
_diffrn_reflns_limit_k_min -21
_diffrn_reflns_limit_l_max 25
_diffrn_reflns_limit_l_min -26
_diffrn_reflns_number 68370
_diffrn_reflns_point_group_measured_fraction_full 0.993
_diffrn_reflns_point_group_measured_fraction_max 0.827
_diffrn_reflns_theta_full 25.242
_diffrn_reflns_theta_max 29.573
_diffrn_reflns_theta_min 3.287
_diffrn_source 'micro-focus sealed X-ray tube'
_diffrn_source_type 'SuperNova (Mo) X-ray Source'
_exptl_absorpt_coefficient_mu 2.070
_exptl_absorpt_correction_T_max 1.00000
_exptl_absorpt_correction_T_min 0.85095
_exptl_absorpt_correction_type multi-scan
_exptl_absorpt_process_details
;
CrysAlisPro 1.171.39.7e (Rigaku Oxford Diffraction, 2015)
Empirical absorption correction using spherical harmonics,
 implemented in SCALE3 ABSPACK scaling algorithm.
;
_exptl_crystal_colour colourless
_exptl_crystal_colour_primary colourless
_exptl_crystal_density_diffrn 1.389
_exptl_crystal_description plate
_exptl_crystal_F_000 1584
_exptl_crystal_size_min 0.1
_refine_diff_density_max 3.382
_refine_diff_density_min -1.157
_refine_diff_density_rms 0.141
_refine_ls_abs_structure_details
;
 Flack x determined using 10986 quotients [(I+)-(I-)]/[(I+)+(I-)]
 (Parsons, Flack and Wagner, Acta Cryst. B69 (2013) 249-259).
;
_refine_ls_abs_structure_Flack -0.012(5)
_refine_ls_extinction_method none
_refine_ls_goodness_of_fit_ref 1.042
_refine_ls_hydrogen_treatment constr
_refine_ls_matrix_type full
_refine_ls_number_parameters 1594
_refine_ls_number_reflns 34214
_refine_ls_number_restraints 296
_refine_ls_restrained_S_all 1.061
_refine_ls_R_factor_all 0.0778
_refine_ls_R_factor_gt 0.0623
_refine_ls_shift/su_max 0.001
_refine_ls_shift/su_mean 0.000
_refine_ls_structure_factor_coef Fsqd
_refine_ls_weighting_details 'w=1/[\s^2^(Fo^2^)+(0.0635P)^2^+11.4748P] where P=(Fo^2^+2Fc^2^)/3'
_refine_ls_weighting_scheme calc
_refine_ls_wR_factor_gt 0.1405
_refine_ls_wR_factor_ref 0.1507
_reflns_Friedel_coverage 0.868
_reflns_Friedel_fraction_full 0.990
_reflns_Friedel_fraction_max 0.768
_reflns_number_gt 29069
_reflns_number_total 34214
_reflns_threshold_expression 'I > 2\s(I)'
_cod_data_source_file c7dt02409f3.cif
_cod_data_source_block 2-delta
_cod_original_cell_volume 3688.67(17)
_cod_database_code 7044171
_chemical_oxdiff_formula CHNOZnTbCl
_shelx_space_group_comment
;
The symmetry employed for this shelxl refinement is uniquely defined
by the following loop, which should always be used as a source of
symmetry information in preference to the above space-group names.
They are only intended as comments.
;
_reflns_odcompleteness_completeness 99.77
_reflns_odcompleteness_iscentric 1
_reflns_odcompleteness_theta 26.32
_olex2_refinement_description
;
1. Fixed Uiso
 At 1.2 times of:
  All C(H) groups, All C(H,H) groups
 At 1.5 times of:
  All C(H,H,H) groups
2. Restrained distances
 N7-C76
 1.5 with sigma of 0.005
 N3-C123 = N4-C10
 1.501 with sigma of 0.005
 C123-C10
 1.421 with sigma of 0.005
 C77-C78
 1.422 with sigma of 0.01
 C78-N8
 1.446 with sigma of 0.01
 C76-C77
 2.446 with sigma of 0.01
3. Rigid bond restraints
 C77, C78
 with sigma for 1-2 distances of 0.01 and sigma for 1-3 distances of 0.01
 C54, C55
 with sigma for 1-2 distances of 0.01 and sigma for 1-3 distances of 0.01
 N8, C78, C82, C83
 with sigma for 1-2 distances of 0.01 and sigma for 1-3 distances of 0.01
4. Uiso/Uaniso restraints and constraints
N4 \\sim C10: within 2A with sigma of 0.04 and sigma for terminal atoms of 0.08
Uanis(C122) \\sim Ueq, Uanis(C0AA) \\sim Ueq, Uanis(C28) \\sim Ueq, Uanis(C115)
\\sim Ueq, Uanis(C25) \\sim Ueq, Uanis(N11) \\sim Ueq, Uanis(C31) \\sim Ueq,
Uanis(C76) \\sim Ueq, Uanis(N3) \\sim Ueq, Uanis(N7) \\sim Ueq, Uanis(N8) \\sim
Ueq, Uanis(C78) \\sim Ueq, Uanis(C77) \\sim Ueq, Uanis(C79) \\sim Ueq,
Uanis(O3W) \\sim Ueq, Uanis(C123) \\sim Ueq, Uanis(C124) \\sim Ueq, Uanis(C128)
\\sim Ueq, Uanis(C4) \\sim Ueq, Uanis(N4) \\sim Ueq, Uanis(O1W) \\sim Ueq,
Uanis(O2W) \\sim Ueq, Uanis(C52) \\sim Ueq, Uanis(C53) \\sim Ueq, Uanis(C15)
\\sim Ueq, Uanis(C17) \\sim Ueq, Uanis(C14) \\sim Ueq, Uanis(C27) \\sim Ueq,
Uanis(C6) \\sim Ueq, Uanis(C16) \\sim Ueq, Uanis(C11) \\sim Ueq, Uanis(C10)
\\sim Ueq, Uanis(C116) \\sim Ueq: with sigma of 0.01 and sigma for terminal
atoms of 0.02
Uanis(C11) \\sim Ueq, Uanis(C121) \\sim Ueq, Uanis(C76) \\sim Ueq, Uanis(C128)
\\sim Ueq, Uanis(C31) \\sim Ueq, Uanis(C9) \\sim Ueq, Uanis(C79) \\sim Ueq,
Uanis(C120) \\sim Ueq: with sigma of 0.005 and sigma for terminal atoms of 0.01
Uanis(C76) \\sim Ueq, Uanis(C92) \\sim Ueq, Uanis(C5) \\sim Ueq, Uanis(C84)
\\sim Ueq, Uanis(C127) \\sim Ueq, Uanis(C3) \\sim Ueq, Uanis(C130) \\sim Ueq,
Uanis(C26) \\sim Ueq, Uanis(C128) \\sim Ueq, Uanis(C47) \\sim Ueq, Uanis(C18)
\\sim Ueq: with sigma of 0.01 and sigma for terminal atoms of 0.02
Uanis(C9) \\sim Ueq, Uanis(C31) \\sim Ueq, Uanis(C79) \\sim Ueq, Uanis(C126)
\\sim Ueq: with sigma of 0.01 and sigma for terminal atoms of 0.02
5. Others
 Fixed Sof: O2W(0.5) O3W(0.5)
6.a Secondary CH2 refined with riding coordinates:
 C10(H10A,H10B), C12(H12A,H12B), C30(H30A,H30B), C32(H32A,H32B), C33(H33A,
 H33B), C35(H35A,H35B), C52(H52A,H52B), C54(H54A,H54B), C55(H55A,H55B),
 C57(H57A,H57B), C65(H65A,H65B), C123(H12C,H12D), C75(H75A,H75B), C77(H77A,
 H77B), C78(H78A,H78B), C80(H80A,H80B), C97(H97A,H97B), C99(H99A,H99B),
 C100(H10C,H10D), C102(H10H,H10I), C119(H11J,H11K), C121(H12H,H12I), C122(H12J,
 H12K), C124(H12L,H12M)
6.b Aromatic/amide H refined with riding coordinates:
 C2(H2), C7(H7), C14(H14), C19(H19), C23(H23), C28(H28), C37(H37), C42(H42),
 C45(H45), C50(H50), C59(H59), C63(H63), C68(H68), C73(H73), C82(H82), C87(H87),
  C90(H90), C95(H95), C104(H104), C109(H109), C112(H112), C117(H117),
 C126(H126), C131(H131)
6.c Idealised Me refined as rotating group:
 C4(H4A,H4B,H4C), C6(H6A,H6B,H6C), C9(H9A,H9B,H9C), C11(H11A,H11B,H11C),
 C16(H16A,H16B,H16C), C18(H18A,H18B,H18C), C25(H25A,H25B,H25C), C27(H27A,H27B,
 H27C), C31(H31A,H31B,H31C), C34(H34A,H34B,H34C), C39(H39A,H39B,H39C), C41(H41A,
 H41B,H41C), C47(H47A,H47B,H47C), C49(H49A,H49B,H49C), C53(H53A,H53B,H53C),
 C56(H56A,H56B,H56C), C60(H60A,H60B,H60C), C62(H62A,H62B,H62C), C0AA(H0AA,H0AB,
 H0AC), C70(H70A,H70B,H70C), C72(H72A,H72B,H72C), C76(H76A,H76B,H76C), C79(H79A,
 H79B,H79C), C84(H84A,H84B,H84C), C86(H86A,H86B,H86C), C92(H92A,H92B,H92C),
 C94(H94A,H94B,H94C), C98(H98A,H98B,H98C), C101(H10E,H10F,H10G), C106(H10J,H10K,
 H10L), C108(H10M,H10N,H10O), C114(H11D,H11E,H11F), C116(H11G,H11H,H11I),
 C120(H12E,H12F,H12G), C128(H12N,H12O,H12P), C130(H13A,H13B,H13C)
;
_shelx_shelxl_version_number 2014/7
_olex2_submission_special_instructions 'No special instructions were received'
_oxdiff_exptl_absorpt_empirical_details
;
Empirical correction (ABSPACK) includes:
- Absorption correction using spherical harmonics
- Frame scaling
;
_oxdiff_exptl_absorpt_empirical_full_max 2.333
_oxdiff_exptl_absorpt_empirical_full_min 0.569

loop_
_space_group_symop_operation_xyz
'x, y, z'

loop_
_atom_site_label
_atom_site_type_symbol
_atom_site_fract_x
_atom_site_fract_y
_atom_site_fract_z
_atom_site_U_iso_or_equiv
_atom_site_adp_type
_atom_site_occupancy
_atom_site_site_symmetry_order
_atom_site_calc_flag
_atom_site_refinement_flags_posn
_atom_site_refinement_flags_adp
_atom_site_refinement_flags_occupancy
_atom_site_disorder_assembly
_atom_site_disorder_group
Tb1 Tb 0.36922(3) 0.24258(3) 0.24552(2) 0.02383(13) Uani 1 1 d . . . . .
Zn1 Zn 0.26458(11) 0.09379(8) 0.39346(7) 0.0311(3) Uani 1 1 d . . . . .
Zn2 Zn 0.64008(13) 0.26460(11) 0.26726(8) 0.0367(4) Uani 1 1 d . . . . .
Zn3 Zn 0.25784(12) 0.34914(10) 0.08531(7) 0.0378(4) Uani 1 1 d . . . . .
Cl1 Cl 0.0830(3) 0.1166(2) 0.41688(18) 0.0517(9) Uani 1 1 d . . . . .
Cl2 Cl 0.7364(3) 0.3308(3) 0.16701(19) 0.0572(11) Uani 1 1 d . . . A -1
Cl3 Cl 0.3249(4) 0.4692(2) 0.02650(19) 0.0563(10) Uani 1 1 d . . . B -1
O1 O 0.3218(7) 0.2130(5) 0.3660(4) 0.0353(19) Uani 1 1 d . . . . .
O2 O 0.2929(6) 0.1168(5) 0.2804(4) 0.0284(16) Uani 1 1 d . . . . .
O3 O 0.4841(6) 0.3332(5) 0.2556(4) 0.0295(16) Uani 1 1 d . . . . .
O4 O 0.5456(6) 0.1728(5) 0.2606(4) 0.0347(18) Uani 1 1 d . . . . .
O5 O 0.2371(7) 0.3474(5) 0.1971(4) 0.0354(19) Uani 1 1 d . . . . .
O6 O 0.3788(6) 0.2540(5) 0.1235(4) 0.0324(18) Uani 1 1 d . . . . .
N1 N 0.6587(10) 0.3281(8) 0.3503(6) 0.051(3) Uani 1 1 d . . . . .
N2 N 0.7602(9) 0.1644(8) 0.3218(6) 0.045(3) Uani 1 1 d . . . . .
N3 N 0.3466(12) 0.0618(8) 0.4907(8) 0.075(4) Uani 1 1 d D U . . .
N4 N 0.3259(12) -0.0420(9) 0.4062(7) 0.076(4) Uani 1 1 d D U . . .
N5 N 0.0847(11) 0.3562(11) 0.0867(8) 0.072(4) Uani 1 1 d . . . . .
N6 N 0.2427(11) 0.2881(9) -0.0057(7) 0.059(3) Uani 1 1 d . . . . .
C1 C 0.3261(11) 0.2520(8) 0.4188(7) 0.037(3) Uani 1 1 d . . . . .
C2 C 0.2776(16) 0.3325(12) 0.4168(12) 0.081(6) Uani 1 1 d . . . . .
H2 H 0.2350 0.3615 0.3793 0.097 Uiso 1 1 calc R . . . .
C3 C 0.289(2) 0.3732(15) 0.4690(15) 0.101(7) Uani 1 1 d . U . . .
C4 C 0.231(4) 0.470(2) 0.459(3) 0.202(17) Uani 1 1 d . U . . .
H4A H 0.2550 0.5038 0.4124 0.302 Uiso 1 1 calc GR . . . .
H4B H 0.2503 0.4937 0.4953 0.302 Uiso 1 1 calc GR . . . .
H4C H 0.1526 0.4704 0.4624 0.302 Uiso 1 1 calc GR . . . .
C5 C 0.341(3) 0.333(2) 0.5256(15) 0.113(8) Uani 1 1 d . U . . .
C6 C 0.358(3) 0.379(3) 0.585(2) 0.184(16) Uani 1 1 d . U . . .
H6A H 0.2872 0.3963 0.6074 0.276 Uiso 1 1 calc GR . . . .
H6B H 0.3939 0.4294 0.5629 0.276 Uiso 1 1 calc GR . . . .
H6C H 0.4019 0.3405 0.6199 0.276 Uiso 1 1 calc GR . . . .
C7 C 0.3902(16) 0.2493(19) 0.5314(10) 0.085(7) Uani 1 1 d . . . . .
H7 H 0.4284 0.2212 0.5712 0.102 Uiso 1 1 calc R . . . .
C8 C 0.3839(11) 0.2055(10) 0.4791(7) 0.045(3) Uani 1 1 d . . . . .
C9 C 0.2678(16) 0.0678(14) 0.5557(10) 0.087(6) Uani 1 1 d . U . . .
H9A H 0.2231 0.1228 0.5464 0.131 Uiso 1 1 calc GR . . . .
H9B H 0.3087 0.0616 0.5961 0.131 Uiso 1 1 calc GR . . . .
H9C H 0.2214 0.0228 0.5658 0.131 Uiso 1 1 calc GR . . . .
C10 C 0.4200(13) -0.0516(12) 0.4518(8) 0.075(5) Uani 1 1 d D U . . .
H10A H 0.4551 -0.1107 0.4607 0.090 Uiso 1 1 calc R . . . .
H10B H 0.4740 -0.0149 0.4249 0.090 Uiso 1 1 calc R . . . .
C11 C 0.2378(19) -0.0954(13) 0.4394(12) 0.093(6) Uani 1 1 d . U . . .
H11A H 0.2156 -0.0880 0.4868 0.140 Uiso 1 1 calc GR . . . .
H11B H 0.2645 -0.1548 0.4422 0.140 Uiso 1 1 calc GR . . . .
H11C H 0.1760 -0.0781 0.4110 0.140 Uiso 1 1 calc GR . . . .
C12 C 0.3658(17) -0.0591(9) 0.3336(9) 0.069(5) Uani 1 1 d . . . . .
H12A H 0.4303 -0.0302 0.3145 0.083 Uiso 1 1 calc R . . . .
H12B H 0.3873 -0.1205 0.3396 0.083 Uiso 1 1 calc R . . . .
C13 C 0.2809(14) -0.0291(10) 0.2816(9) 0.060(5) Uani 1 1 d . . . . .
C14 C 0.2284(16) -0.0888(11) 0.2606(10) 0.067(5) Uani 1 1 d . U . . .
H14 H 0.2527 -0.1473 0.2759 0.080 Uiso 1 1 calc R . . . .
C15 C 0.1464(17) -0.0640(13) 0.2202(11) 0.074(5) Uani 1 1 d . U . . .
C16 C 0.0828(19) -0.1357(14) 0.2089(13) 0.095(7) Uani 1 1 d . U . . .
H16A H 0.0151 -0.1378 0.2393 0.143 Uiso 1 1 calc GR . . . .
H16B H 0.1274 -0.1906 0.2209 0.143 Uiso 1 1 calc GR . . . .
H16C H 0.0670 -0.1227 0.1597 0.143 Uiso 1 1 calc GR . . . .
C17 C 0.1118(13) 0.0217(12) 0.1919(9) 0.061(4) Uani 1 1 d . U . . .
C18 C 0.018(2) 0.0554(19) 0.1459(13) 0.101(8) Uani 1 1 d . U . . .
H18A H -0.0477 0.0343 0.1712 0.151 Uiso 1 1 calc GR . . . .
H18B H 0.0343 0.0365 0.1025 0.151 Uiso 1 1 calc GR . . . .
H18C H 0.0085 0.1173 0.1345 0.151 Uiso 1 1 calc GR . . . .
C19 C 0.1645(11) 0.0854(10) 0.2098(7) 0.046(3) Uani 1 1 d . . . . .
H19 H 0.1431 0.1437 0.1907 0.055 Uiso 1 1 calc R . . . .
C20 C 0.2480(10) 0.0595(8) 0.2560(6) 0.036(3) Uani 1 1 d . . . . .
C21 C 0.4761(11) 0.4184(8) 0.2550(8) 0.046(3) Uani 1 1 d . . . . .
C23 C 0.4342(12) 0.4811(8) 0.1962(8) 0.047(3) Uani 1 1 d . . . . .
H23 H 0.4182 0.4646 0.1566 0.057 Uiso 1 1 calc R . . . .
C24 C 0.417(2) 0.5675(12) 0.1968(13) 0.091(8) Uani 1 1 d . . . . .
C25 C 0.3588(19) 0.6330(11) 0.1371(13) 0.099(7) Uani 1 1 d . U . . .
H25A H 0.4088 0.6722 0.1103 0.148 Uiso 1 1 calc GR . . . .
H25B H 0.2962 0.6644 0.1573 0.148 Uiso 1 1 calc GR . . . .
H25C H 0.3348 0.6036 0.1058 0.148 Uiso 1 1 calc GR . . . .
C26 C 0.446(3) 0.5928(16) 0.2490(16) 0.116(8) Uani 1 1 d . U . . .
C27 C 0.437(3) 0.6877(18) 0.249(2) 0.176(14) Uani 1 1 d . U . . .
H27A H 0.5027 0.7107 0.2252 0.265 Uiso 1 1 calc GR . . . .
H27B H 0.4272 0.6932 0.2973 0.265 Uiso 1 1 calc GR . . . .
H27C H 0.3746 0.7188 0.2240 0.265 Uiso 1 1 calc GR . . . .
C28 C 0.494(2) 0.5272(16) 0.3102(15) 0.113(8) Uani 1 1 d . U . . .
H28 H 0.5149 0.5448 0.3479 0.136 Uiso 1 1 calc R . . . .
C29 C 0.5071(18) 0.4410(10) 0.3119(13) 0.080(6) Uani 1 1 d . . . . .
C30 C 0.5532(16) 0.3737(10) 0.3735(10) 0.063(5) Uani 1 1 d . . . . .
H30A H 0.5647 0.4006 0.4107 0.076 Uiso 1 1 calc R . . . .
H30B H 0.5010 0.3326 0.3934 0.076 Uiso 1 1 calc R . . . .
C31 C 0.7461(18) 0.3844(14) 0.3261(11) 0.086(6) Uani 1 1 d . U . . .
H31A H 0.8139 0.3508 0.3150 0.129 Uiso 1 1 calc GR . . . .
H31B H 0.7552 0.4109 0.3634 0.129 Uiso 1 1 calc GR . . . .
H31C H 0.7262 0.4282 0.2841 0.129 Uiso 1 1 calc GR . . . .
C32 C 0.6960(12) 0.2526(9) 0.4099(6) 0.047(3) Uani 1 1 d . . . . .
H32A H 0.6350 0.2198 0.4299 0.056 Uiso 1 1 calc R . . . .
H32B H 0.7186 0.2735 0.4477 0.056 Uiso 1 1 calc R . . . .
C33 C 0.7915(12) 0.1941(14) 0.3835(7) 0.076(6) Uani 1 1 d . . . . .
H33A H 0.8551 0.2250 0.3680 0.091 Uiso 1 1 calc R . . . .
H33B H 0.8109 0.1445 0.4224 0.091 Uiso 1 1 calc R . . . .
C34 C 0.8649(10) 0.1507(11) 0.2783(8) 0.062(5) Uani 1 1 d . . . . .
H34A H 0.8516 0.1312 0.2379 0.093 Uiso 1 1 calc GR . . . .
H34B H 0.9151 0.1082 0.3070 0.093 Uiso 1 1 calc GR . . . .
H34C H 0.8962 0.2040 0.2617 0.093 Uiso 1 1 calc GR . . . .
C35 C 0.7120(11) 0.0815(9) 0.3507(7) 0.050(4) Uani 1 1 d . . . . .
H35A H 0.7669 0.0388 0.3761 0.060 Uiso 1 1 calc R . . . .
H35B H 0.6503 0.0903 0.3853 0.060 Uiso 1 1 calc R . . . .
C36 C 0.6749(11) 0.0477(9) 0.2976(7) 0.047(4) Uani 1 1 d . . . . .
C37 C 0.7191(13) -0.0349(9) 0.2873(8) 0.054(4) Uani 1 1 d . . . . .
H37 H 0.7770 -0.0653 0.3137 0.065 Uiso 1 1 calc R . . . .
C38 C 0.6817(15) -0.0719(10) 0.2413(9) 0.059(4) Uani 1 1 d . . . . .
C39 C 0.736(2) -0.1618(12) 0.2360(11) 0.094(8) Uani 1 1 d . . . . .
H39A H 0.7868 -0.1841 0.2723 0.141 Uiso 1 1 calc GR . . . .
H39B H 0.7753 -0.1580 0.1896 0.141 Uiso 1 1 calc GR . . . .
H39C H 0.6808 -0.1995 0.2429 0.141 Uiso 1 1 calc GR . . . .
C40 C 0.5960(14) -0.0271(9) 0.2009(8) 0.056(4) Uani 1 1 d . . . . .
C41 C 0.5451(16) -0.0654(10) 0.1517(9) 0.068(5) Uani 1 1 d . . . . .
H41A H 0.5257 -0.1211 0.1774 0.102 Uiso 1 1 calc GR . . . .
H41B H 0.5969 -0.0710 0.1116 0.102 Uiso 1 1 calc GR . . . .
H41C H 0.4802 -0.0284 0.1350 0.102 Uiso 1 1 calc GR . . . .
C42 C 0.5531(11) 0.0532(8) 0.2086(7) 0.044(3) Uani 1 1 d . . . . .
H42 H 0.4967 0.0831 0.1807 0.053 Uiso 1 1 calc R . . . .
C43 C 0.5891(10) 0.0927(8) 0.2558(6) 0.038(3) Uani 1 1 d . . . . .
C44 C 0.1528(10) 0.4032(8) 0.2168(7) 0.043(3) Uani 1 1 d . . . . .
C45 C 0.1725(14) 0.4688(12) 0.2490(10) 0.069(5) Uani 1 1 d . . . . .
H45 H 0.2432 0.4704 0.2603 0.083 Uiso 1 1 calc R . . . .
C46 C 0.0882(18) 0.5297(13) 0.2634(13) 0.093(7) Uani 1 1 d . . . . .
C47 C 0.113(2) 0.6024(19) 0.2951(19) 0.138(10) Uani 1 1 d . U . . .
H47A H 0.0925 0.6574 0.2633 0.208 Uiso 1 1 calc GR . . . .
H47B H 0.1908 0.5959 0.3006 0.208 Uiso 1 1 calc GR . . . .
H47C H 0.0726 0.5990 0.3410 0.208 Uiso 1 1 calc GR . . . .
C48 C -0.0193(13) 0.5299(11) 0.2461(10) 0.067(5) Uani 1 1 d . . . . .
C49 C -0.1158(16) 0.5957(13) 0.2630(13) 0.096(7) Uani 1 1 d . . . . .
H49A H -0.1811 0.5864 0.2454 0.144 Uiso 1 1 calc GR . . . .
H49B H -0.0988 0.6529 0.2402 0.144 Uiso 1 1 calc GR . . . .
H49C H -0.1276 0.5888 0.3139 0.144 Uiso 1 1 calc GR . . . .
C50 C -0.0362(13) 0.4668(11) 0.2127(8) 0.063(5) Uani 1 1 d . . . . .
H50 H -0.1070 0.4657 0.2013 0.076 Uiso 1 1 calc R . . . .
C51 C 0.0455(11) 0.4070(9) 0.1960(7) 0.049(4) Uani 1 1 d . . . . .
C52 C 0.0305(12) 0.3403(13) 0.1602(10) 0.071(5) Uani 1 1 d . U . . .
H52A H -0.0475 0.3392 0.1587 0.085 Uiso 1 1 calc R . . . .
H52B H 0.0608 0.2843 0.1879 0.085 Uiso 1 1 calc R . . . .
C53 C 0.0385(15) 0.4432(14) 0.0493(10) 0.088(6) Uani 1 1 d . U . C -1
H53A H 0.0843 0.4842 0.0534 0.131 Uiso 1 1 calc GR . . C -1
H53B H -0.0343 0.4565 0.0706 0.131 Uiso 1 1 calc GR . . C -1
H53C H 0.0355 0.4456 -0.0003 0.131 Uiso 1 1 calc GR . . C -1
C54 C 0.0591(15) 0.2881(15) 0.0534(13) 0.090(6) Uani 1 1 d . U . . .
H54A H 0.0745 0.2316 0.0856 0.108 Uiso 1 1 calc R . . . .
H54B H -0.0183 0.2974 0.0453 0.108 Uiso 1 1 calc R . . . .
C55 C 0.1249(17) 0.2921(16) -0.0132(11) 0.089(6) Uani 1 1 d . U . . .
H55A H 0.1011 0.3454 -0.0474 0.106 Uiso 1 1 calc R . . . .
H55B H 0.1136 0.2446 -0.0321 0.106 Uiso 1 1 calc R . . . .
C56 C 0.2974(17) 0.3349(12) -0.0758(8) 0.072(5) Uani 1 1 d . . . . .
H56A H 0.2896 0.3953 -0.0781 0.109 Uiso 1 1 calc GR . . . .
H56B H 0.2633 0.3262 -0.1147 0.109 Uiso 1 1 calc GR . . . .
H56C H 0.3741 0.3129 -0.0792 0.109 Uiso 1 1 calc GR . . . .
C57 C 0.2954(15) 0.1979(10) 0.0146(9) 0.056(4) Uani 1 1 d . . . . .
H57A H 0.2851 0.1684 -0.0211 0.067 Uiso 1 1 calc R . . . .
H57B H 0.2609 0.1684 0.0603 0.067 Uiso 1 1 calc R . . . .
C58 C 0.4164(13) 0.1950(9) 0.0203(6) 0.046(3) Uani 1 1 d . . . . .
C59 C 0.4952(19) 0.1639(10) -0.0276(8) 0.072(5) Uani 1 1 d . . . . .
H59 H 0.4720 0.1461 -0.0645 0.087 Uiso 1 1 calc R . . . .
C60 C 0.6899(18) 0.1199(14) -0.0739(10) 0.086(6) Uani 1 1 d . . . . .
H60A H 0.7414 0.1595 -0.0972 0.129 Uiso 1 1 calc GR . . . .
H60B H 0.6500 0.1086 -0.1092 0.129 Uiso 1 1 calc GR . . . .
H60C H 0.7288 0.0670 -0.0485 0.129 Uiso 1 1 calc GR . . . .
C61 C 0.6448(12) 0.1900(8) 0.0304(7) 0.050(4) Uani 1 1 d . . . . .
C62 C 0.7637(15) 0.1841(12) 0.0395(10) 0.076(5) Uani 1 1 d . . . . .
H62A H 0.7727 0.2142 0.0745 0.113 Uiso 1 1 calc GR . . . .
H62B H 0.8019 0.2096 -0.0054 0.113 Uiso 1 1 calc GR . . . .
H62C H 0.7934 0.1247 0.0554 0.113 Uiso 1 1 calc GR . . . .
C63 C 0.5647(11) 0.2234(8) 0.0773(6) 0.040(3) Uani 1 1 d . . . . .
H63 H 0.5879 0.2453 0.1120 0.048 Uiso 1 1 calc R . . . .
C64 C 0.4513(11) 0.2254(7) 0.0740(6) 0.035(3) Uani 1 1 d . . . . .
C65 C 0.4319(12) 0.1180(10) 0.4829(11) 0.076(6) Uani 1 1 d . . . . .
H65A H 0.4762 0.0977 0.5234 0.091 Uiso 1 1 calc R . . . .
H65B H 0.4798 0.1159 0.4397 0.091 Uiso 1 1 calc R . . . .
C66 C 0.6103(16) 0.1585(10) -0.0219(8) 0.061(4) Uani 1 1 d . . . . .
C123 C 0.3893(15) -0.0307(9) 0.5183(9) 0.092(6) Uani 1 1 d D U . . .
H12C H 0.4518 -0.0380 0.5460 0.110 Uiso 1 1 calc R . . . .
H12D H 0.3327 -0.0638 0.5465 0.110 Uiso 1 1 calc R . . . .
Tb2 Tb 0.64263(3) -0.24080(3) -0.24460(2) 0.02021(11) Uani 1 1 d . . . . .
Zn4 Zn 0.75189(12) -0.38702(9) -0.09569(7) 0.0352(3) Uani 1 1 d . . . . .
Zn5 Zn 0.74849(10) -0.06257(7) -0.36053(6) 0.0226(2) Uani 1 1 d . . . . .
Zn6 Zn 0.37424(13) -0.27778(10) -0.25894(10) 0.0446(5) Uani 1 1 d . . . . .
Cl4 Cl 0.9334(3) -0.4239(3) -0.1053(2) 0.0621(11) Uani 1 1 d . . . . .
Cl5 Cl 0.6887(3) -0.02529(19) -0.46941(14) 0.0376(7) Uani 1 1 d . . . D -1
Cl6 Cl 0.2786(3) -0.1706(2) -0.3354(2) 0.0540(11) Uani 1 1 d . . . . .
O7 O 0.7197(7) -0.2527(5) -0.1402(4) 0.0312(17) Uani 1 1 d . . . . .
O8 O 0.7002(7) -0.3811(5) -0.1954(4) 0.0323(17) Uani 1 1 d . . . . .
O9 O 0.6264(6) -0.0906(5) -0.2817(4) 0.0262(16) Uani 1 1 d . . . . .
O10 O 0.7779(7) -0.2015(5) -0.3322(4) 0.0327(18) Uani 1 1 d . . . . .
O11 O 0.4670(7) -0.2493(5) -0.1883(4) 0.039(2) Uani 1 1 d . . . . .
O12 O 0.5314(7) -0.2785(5) -0.3118(4) 0.0336(18) Uani 1 1 d . . . . .
N7 N 0.6908(15) -0.3659(11) 0.0080(7) 0.093(5) Uani 1 1 d D U . . .
N8 N 0.6724(12) -0.4984(11) -0.0489(7) 0.076(4) Uani 1 1 d D U . . .
N9 N 0.7492(10) 0.0658(7) -0.3359(5) 0.042(3) Uani 1 1 d . . . . .
N10 N 0.9226(9) -0.0598(7) -0.3664(5) 0.039(2) Uani 1 1 d . . . . .
N11 N 0.2534(11) -0.3239(9) -0.1725(9) 0.068(4) Uani 1 1 d . U . . .
N12 N 0.3591(12) -0.3963(8) -0.2880(9) 0.074(5) Uani 1 1 d . . . . .
C0AA C 0.1470(12) -0.2636(11) -0.1731(10) 0.080(6) Uani 1 1 d . U . . .
H0AA H 0.1621 -0.2082 -0.1703 0.121 Uiso 1 1 calc GR . . . .
H0AB H 0.0977 -0.2867 -0.1327 0.121 Uiso 1 1 calc GR . . . .
H0AC H 0.1138 -0.2575 -0.2166 0.121 Uiso 1 1 calc GR . . . .
C67 C 0.7585(10) -0.2066(8) -0.1029(6) 0.032(2) Uani 1 1 d . . . . .
C68 C 0.8401(11) -0.1552(9) -0.1318(7) 0.042(3) Uani 1 1 d . . . . .
H68 H 0.8669 -0.1503 -0.1794 0.050 Uiso 1 1 calc R . . . .
C69 C 0.8844(13) -0.1096(10) -0.0917(9) 0.055(4) Uani 1 1 d . . . . .
C70 C 0.980(2) -0.0605(17) -0.1266(13) 0.102(8) Uani 1 1 d . . . . .
H70A H 0.9863 -0.0550 -0.1773 0.154 Uiso 1 1 calc GR . . . .
H70B H 1.0466 -0.0910 -0.1070 0.154 Uiso 1 1 calc GR . . . .
H70C H 0.9673 -0.0042 -0.1176 0.154 Uiso 1 1 calc GR . . . .
C71 C 0.8457(17) -0.1125(14) -0.0236(10) 0.074(5) Uani 1 1 d . . . . .
C72 C 0.893(2) -0.0683(17) 0.0222(14) 0.114(9) Uani 1 1 d . . . . .
H72A H 0.9343 -0.1104 0.0571 0.171 Uiso 1 1 calc GR . . . .
H72B H 0.8340 -0.0375 0.0464 0.171 Uiso 1 1 calc GR . . . .
H72C H 0.9401 -0.0285 -0.0072 0.171 Uiso 1 1 calc GR . . . .
C73 C 0.7650(16) -0.1636(13) 0.0077(8) 0.069(5) Uani 1 1 d . . . . .
H73 H 0.7384 -0.1654 0.0549 0.083 Uiso 1 1 calc R . . . .
C74 C 0.7205(14) -0.2137(11) -0.0289(7) 0.053(4) Uani 1 1 d . . . . .
C75 C 0.6432(19) -0.2752(13) 0.0038(8) 0.090(7) Uani 1 1 d . . . . .
H75A H 0.5796 -0.2617 -0.0238 0.108 Uiso 1 1 calc R . . . .
H75B H 0.6182 -0.2691 0.0518 0.108 Uiso 1 1 calc R . . . .
C76 C 0.7803(18) -0.3865(19) 0.0572(14) 0.139(10) Uani 1 1 d D U . . .
H76A H 0.8029 -0.4476 0.0692 0.209 Uiso 1 1 calc GR . . . .
H76B H 0.7538 -0.3684 0.1001 0.209 Uiso 1 1 calc GR . . . .
H76C H 0.8419 -0.3571 0.0339 0.209 Uiso 1 1 calc GR . . . .
C77 C 0.6017(17) -0.4217(15) 0.0338(12) 0.121(8) Uani 1 1 d D U . . .
H77A H 0.5830 -0.4259 0.0845 0.145 Uiso 1 1 calc R . . . .
H77B H 0.5370 -0.3942 0.0091 0.145 Uiso 1 1 calc R . . . .
C78 C 0.628(2) -0.5036(16) 0.0239(10) 0.111(7) Uani 1 1 d D U . . .
H78A H 0.5622 -0.5326 0.0339 0.134 Uiso 1 1 calc R . . . .
H78B H 0.6812 -0.5365 0.0566 0.134 Uiso 1 1 calc R . . . .
C79 C 0.752(2) -0.5802(16) -0.0365(14) 0.114(8) Uani 1 1 d . U . . .
H79A H 0.7940 -0.5843 -0.0807 0.171 Uiso 1 1 calc GR . . . .
H79B H 0.7115 -0.6289 -0.0190 0.171 Uiso 1 1 calc GR . . . .
H79C H 0.8005 -0.5795 -0.0017 0.171 Uiso 1 1 calc GR . . . .
C80 C 0.5841(13) -0.5023(15) -0.0951(8) 0.082(7) Uani 1 1 d . . . . .
H80A H 0.5400 -0.5477 -0.0701 0.099 Uiso 1 1 calc R . . . .
H80B H 0.5359 -0.4482 -0.1041 0.099 Uiso 1 1 calc R . . . .
C81 C 0.6340(11) -0.5189(9) -0.1627(9) 0.055(4) Uani 1 1 d . . . . .
C82 C 0.6264(17) -0.5912(11) -0.1803(14) 0.082(6) Uani 1 1 d . U . . .
H82 H 0.5906 -0.6332 -0.1470 0.099 Uiso 1 1 calc R . . . .
C83 C 0.668(2) -0.6079(11) -0.2454(16) 0.099(7) Uani 1 1 d . U . . .
C84 C 0.660(2) -0.6881(15) -0.2768(18) 0.130(10) Uani 1 1 d . U . . .
H84A H 0.6133 -0.7260 -0.2439 0.196 Uiso 1 1 calc GR . . . .
H84B H 0.7316 -0.7186 -0.2832 0.196 Uiso 1 1 calc GR . . . .
H84C H 0.6285 -0.6679 -0.3221 0.196 Uiso 1 1 calc GR . . . .
C85 C 0.7339(18) -0.5473(16) -0.2947(15) 0.102(8) Uani 1 1 d . . . . .
C86 C 0.782(3) -0.551(2) -0.375(2) 0.19(2) Uani 1 1 d . . . . .
H86A H 0.7240 -0.5560 -0.4014 0.289 Uiso 1 1 calc GR . . . .
H86B H 0.8376 -0.5999 -0.3731 0.289 Uiso 1 1 calc GR . . . .
H86C H 0.8144 -0.4993 -0.3983 0.289 Uiso 1 1 calc GR . . . .
C87 C 0.7404(14) -0.4706(11) -0.2775(10) 0.065(5) Uani 1 1 d . . . . .
H87 H 0.7768 -0.4284 -0.3100 0.078 Uiso 1 1 calc R . . . .
C88 C 0.6929(10) -0.4558(7) -0.2122(7) 0.034(3) Uani 1 1 d . . . . .
C89 C 0.8635(10) -0.2351(7) -0.3715(7) 0.038(3) Uani 1 1 d . . . . .
C90 C 0.8515(12) -0.2908(9) -0.4111(9) 0.054(4) Uani 1 1 d . . . . .
H90 H 0.7835 -0.3102 -0.4080 0.065 Uiso 1 1 calc R . . . .
C91 C 0.9383(15) -0.3200(10) -0.4565(11) 0.070(5) Uani 1 1 d . . . . .
C92 C 0.9161(19) -0.3766(16) -0.5023(15) 0.107(8) Uani 1 1 d . U . . .
H92A H 0.9276 -0.3473 -0.5520 0.161 Uiso 1 1 calc GR . . . .
H92B H 0.8414 -0.3892 -0.4916 0.161 Uiso 1 1 calc GR . . . .
H92C H 0.9653 -0.4294 -0.4925 0.161 Uiso 1 1 calc GR . . . .
C93 C 1.0422(13) -0.2937(10) -0.4595(9) 0.055(4) Uani 1 1 d . . . . .
C94 C 1.1375(17) -0.3231(13) -0.5086(12) 0.088(6) Uani 1 1 d . . . . .
H94A H 1.2027 -0.3012 -0.5024 0.131 Uiso 1 1 calc GR . . . .
H94B H 1.1202 -0.3018 -0.5575 0.131 Uiso 1 1 calc GR . . . .
H94C H 1.1497 -0.3849 -0.4968 0.131 Uiso 1 1 calc GR . . . .
C95 C 1.0554(11) -0.2374(8) -0.4198(6) 0.041(3) Uani 1 1 d . . . . .
H95 H 1.1241 -0.2192 -0.4221 0.049 Uiso 1 1 calc R . . . .
C96 C 0.9692(10) -0.2072(8) -0.3767(6) 0.036(3) Uani 1 1 d . . . . .
C97 C 0.9822(11) -0.1419(9) -0.3379(7) 0.045(3) Uani 1 1 d . . . . .
H97A H 0.9569 -0.1622 -0.2877 0.054 Uiso 1 1 calc R . . . .
H97B H 1.0597 -0.1357 -0.3405 0.054 Uiso 1 1 calc R . . . .
C98 C 0.9618(11) -0.0273(11) -0.4404(8) 0.058(4) Uani 1 1 d . . . . .
H98A H 0.9471 -0.0647 -0.4682 0.088 Uiso 1 1 calc GR . . . .
H98B H 1.0397 -0.0250 -0.4439 0.088 Uiso 1 1 calc GR . . . .
H98C H 0.9248 0.0296 -0.4585 0.088 Uiso 1 1 calc GR . . . .
C99 C 0.9339(14) 0.0038(11) -0.3224(9) 0.063(4) Uani 1 1 d . . . . .
H99A H 0.9196 -0.0238 -0.2720 0.075 Uiso 1 1 calc R . . . .
H99B H 1.0092 0.0170 -0.3301 0.075 Uiso 1 1 calc R . . . .
C100 C 0.8620(14) 0.0819(11) -0.3396(9) 0.061(4) Uani 1 1 d . . . . .
H10C H 0.8838 0.1145 -0.3875 0.073 Uiso 1 1 calc R . . . .
H10D H 0.8679 0.1162 -0.3064 0.073 Uiso 1 1 calc R . . . .
C101 C 0.6874(14) 0.1388(8) -0.3860(8) 0.052(4) Uani 1 1 d . . . . .
H10E H 0.7168 0.1406 -0.4344 0.078 Uiso 1 1 calc GR . . . .
H10F H 0.6946 0.1920 -0.3750 0.078 Uiso 1 1 calc GR . . . .
H10G H 0.6110 0.1308 -0.3806 0.078 Uiso 1 1 calc GR . . . .
C102 C 0.6965(11) 0.0582(8) -0.2614(6) 0.039(3) Uani 1 1 d . . . . .
H10H H 0.7030 0.1097 -0.2465 0.046 Uiso 1 1 calc R . . . .
H10I H 0.7349 0.0094 -0.2291 0.046 Uiso 1 1 calc R . . . .
C103 C 0.5776(11) 0.0465(7) -0.2562(6) 0.034(3) Uani 1 1 d . . . . .
C104 C 0.4951(13) 0.1079(8) -0.2395(7) 0.046(3) Uani 1 1 d . . . . .
H104 H 0.5152 0.1565 -0.2301 0.055 Uiso 1 1 calc R . . . .
C105 C 0.3825(13) 0.1005(9) -0.2361(7) 0.048(3) Uani 1 1 d . . . . .
C106 C 0.2972(16) 0.1675(12) -0.2141(11) 0.076(6) Uani 1 1 d . . . . .
H10J H 0.2410 0.1838 -0.2470 0.114 Uiso 1 1 calc GR . . . .
H10K H 0.3311 0.2172 -0.2147 0.114 Uiso 1 1 calc GR . . . .
H10L H 0.2648 0.1444 -0.1667 0.114 Uiso 1 1 calc GR . . . .
C107 C 0.3536(11) 0.0276(9) -0.2511(7) 0.043(3) Uani 1 1 d . . . . .
C108 C 0.2350(13) 0.0145(12) -0.2453(11) 0.072(5) Uani 1 1 d . . . . .
H10M H 0.2043 0.0090 -0.1966 0.108 Uiso 1 1 calc GR . . . .
H10N H 0.2292 -0.0370 -0.2595 0.108 Uiso 1 1 calc GR . . . .
H10O H 0.1954 0.0630 -0.2761 0.108 Uiso 1 1 calc GR . . . .
C109 C 0.4365(10) -0.0322(7) -0.2698(6) 0.035(3) Uani 1 1 d . . . . .
H109 H 0.4165 -0.0789 -0.2825 0.042 Uiso 1 1 calc R . . . .
C110 C 0.5488(10) -0.0270(7) -0.2706(6) 0.032(2) Uani 1 1 d . . . . .
C111 C 0.5428(12) -0.2980(8) -0.3765(7) 0.043(3) Uani 1 1 d . . . . .
C112 C 0.5860(12) -0.2429(8) -0.4382(7) 0.043(3) Uani 1 1 d . . . . .
H112 H 0.5999 -0.1890 -0.4360 0.051 Uiso 1 1 calc R . . . .
C113 C 0.6088(19) -0.2655(12) -0.5025(9) 0.072(6) Uani 1 1 d . . . . .
C114 C 0.666(2) -0.2071(14) -0.5662(9) 0.093(7) Uani 1 1 d . . . . .
H11D H 0.6163 -0.1843 -0.6030 0.139 Uiso 1 1 calc GR . . . .
H11E H 0.7296 -0.2395 -0.5845 0.139 Uiso 1 1 calc GR . . . .
H11F H 0.6882 -0.1606 -0.5515 0.139 Uiso 1 1 calc GR . . . .
C115 C 0.592(2) -0.3452(16) -0.5071(13) 0.099(7) Uani 1 1 d . U . . .
C116 C 0.627(3) -0.373(2) -0.5799(17) 0.166(14) Uani 1 1 d . U . . .
H11G H 0.5696 -0.3516 -0.6116 0.248 Uiso 1 1 calc GR . . . .
H11H H 0.6387 -0.4352 -0.5700 0.248 Uiso 1 1 calc GR . . . .
H11I H 0.6938 -0.3507 -0.6022 0.248 Uiso 1 1 calc GR . . . .
C117 C 0.542(2) -0.3998(13) -0.4465(12) 0.106(9) Uani 1 1 d . . . . .
H117 H 0.5229 -0.4517 -0.4506 0.127 Uiso 1 1 calc R . . . .
C118 C 0.5183(19) -0.3782(11) -0.3804(9) 0.073(6) Uani 1 1 d . . . . .
C119 C 0.4656(18) -0.4376(11) -0.3131(10) 0.074(6) Uani 1 1 d . . . . .
H11J H 0.4551 -0.4908 -0.3239 0.088 Uiso 1 1 calc R . . . .
H11K H 0.5149 -0.4519 -0.2753 0.088 Uiso 1 1 calc R . . . .
C120 C 0.2822(18) -0.3839(13) -0.3419(13) 0.086(6) Uani 1 1 d . U . . .
H12E H 0.2142 -0.3527 -0.3279 0.129 Uiso 1 1 calc GR . . . .
H12F H 0.2686 -0.4390 -0.3463 0.129 Uiso 1 1 calc GR . . . .
H12G H 0.3129 -0.3520 -0.3872 0.129 Uiso 1 1 calc GR . . . .
C121 C 0.3189(14) -0.4509(10) -0.2182(9) 0.062(4) Uani 1 1 d . U . . .
H12H H 0.2981 -0.5029 -0.2260 0.074 Uiso 1 1 calc R . . . .
H12I H 0.3784 -0.4679 -0.1870 0.074 Uiso 1 1 calc R . . . .
C122 C 0.2250(15) -0.4077(10) -0.1824(11) 0.077(5) Uani 1 1 d . U . . .
H12J H 0.2047 -0.4450 -0.1361 0.093 Uiso 1 1 calc R . . . .
H12K H 0.1625 -0.3958 -0.2109 0.093 Uiso 1 1 calc R . . . .
C124 C 0.2960(13) -0.3380(11) -0.1019(10) 0.074(5) Uani 1 1 d . U . . .
H12L H 0.2382 -0.3572 -0.0650 0.089 Uiso 1 1 calc R . . . .
H12M H 0.3564 -0.3846 -0.0976 0.089 Uiso 1 1 calc R . . . .
C125 C 0.3349(12) -0.2640(13) -0.0872(8) 0.074(6) Uani 1 1 d . . . . .
C126 C 0.2825(16) -0.2328(13) -0.0281(10) 0.077(5) Uani 1 1 d . U . . .
H126 H 0.2239 -0.2589 -0.0006 0.092 Uiso 1 1 calc R . . . .
C127 C 0.3143(17) -0.1699(14) -0.0121(9) 0.077(5) Uani 1 1 d . U . . .
C128 C 0.258(2) -0.1350(19) 0.0527(14) 0.127(9) Uani 1 1 d . U . . .
H12N H 0.2043 -0.1714 0.0787 0.190 Uiso 1 1 calc GR . . . .
H12O H 0.2224 -0.0774 0.0356 0.190 Uiso 1 1 calc GR . . . .
H12P H 0.3126 -0.1345 0.0838 0.190 Uiso 1 1 calc GR . . . .
C129 C 0.4010(17) -0.1257(11) -0.0537(7) 0.074(6) Uani 1 1 d . . . . .
C130 C 0.442(2) -0.0494(14) -0.0398(10) 0.102(7) Uani 1 1 d . U . . .
H13A H 0.5079 -0.0682 -0.0154 0.153 Uiso 1 1 calc GR . . . .
H13B H 0.3868 -0.0224 -0.0106 0.153 Uiso 1 1 calc GR . . . .
H13C H 0.4578 -0.0088 -0.0845 0.153 Uiso 1 1 calc GR . . . .
C131 C 0.4526(13) -0.1562(10) -0.1122(7) 0.054(4) Uani 1 1 d . . . . .
H131 H 0.5105 -0.1294 -0.1399 0.065 Uiso 1 1 calc R . . . .
C132 C 0.4199(10) -0.2245(9) -0.1295(7) 0.043(3) Uani 1 1 d . . . . .
O1W O -0.030(3) 0.270(3) 0.4962(19) 0.250(15) Uani 1 1 d . U . . .
O2W O 0.022(6) 0.260(4) 0.624(4) 0.24(3) Uani 0.5 1 d . U P . .
O3W O 0.046(6) -0.555(5) -0.197(4) 0.24(3) Uani 0.5 1 d . U P E 1

loop_
_atom_site_aniso_label
_atom_site_aniso_U_11
_atom_site_aniso_U_22
_atom_site_aniso_U_33
_atom_site_aniso_U_23
_atom_site_aniso_U_13
_atom_site_aniso_U_12
Tb1 0.0209(3) 0.0211(2) 0.0234(3) 0.0065(2) -0.0042(2) -0.0034(2)
Zn1 0.0311(7) 0.0302(7) 0.0258(6) 0.0034(5) 0.0047(5) -0.0093(6)
Zn2 0.0246(8) 0.0428(8) 0.0339(8) 0.0146(7) -0.0090(6) -0.0146(6)
Zn3 0.0289(7) 0.0411(8) 0.0297(7) 0.0143(6) -0.0058(5) -0.0001(6)
Cl1 0.0278(16) 0.067(2) 0.0491(18) 0.0117(16) -0.0055(13) -0.0162(15)
Cl2 0.0379(19) 0.076(3) 0.0411(17) 0.0319(17) -0.0138(14) -0.0308(18)
Cl3 0.071(3) 0.0369(17) 0.0425(18) 0.0212(14) 0.0037(17) -0.0108(17)
O1 0.046(5) 0.032(4) 0.029(4) -0.009(3) 0.009(3) -0.015(4)
O2 0.033(4) 0.024(4) 0.026(4) 0.003(3) -0.001(3) -0.011(3)
O3 0.025(4) 0.022(4) 0.037(4) -0.001(3) -0.006(3) -0.001(3)
O4 0.021(4) 0.026(4) 0.046(5) 0.009(3) -0.007(3) 0.001(3)
O5 0.028(4) 0.035(4) 0.032(4) 0.008(3) -0.002(3) 0.002(4)
O6 0.026(4) 0.040(4) 0.024(4) 0.005(3) -0.002(3) -0.005(3)
N1 0.052(7) 0.049(7) 0.049(6) 0.015(5) -0.025(5) -0.028(6)
N2 0.032(6) 0.057(7) 0.027(5) 0.016(5) 0.002(4) -0.003(5)
N3 0.076(8) 0.058(7) 0.084(8) 0.025(6) -0.033(7) -0.048(7)
N4 0.089(9) 0.054(7) 0.062(7) 0.006(6) 0.018(7) 0.007(7)
N5 0.032(7) 0.099(12) 0.081(10) -0.020(9) -0.020(7) 0.010(7)
N6 0.059(8) 0.063(8) 0.056(8) -0.010(6) -0.023(6) 0.003(7)
C1 0.038(7) 0.035(6) 0.039(7) -0.014(5) -0.001(5) 0.001(5)
C2 0.074(13) 0.062(10) 0.126(17) -0.060(11) -0.046(12) 0.027(9)
C3 0.102(12) 0.083(11) 0.131(13) -0.058(10) -0.008(10) 0.005(9)
C4 0.22(3) 0.14(2) 0.27(3) -0.13(2) -0.01(2) 0.013(19)
C5 0.130(14) 0.126(13) 0.111(13) -0.077(11) -0.010(10) -0.023(11)
C6 0.22(3) 0.21(3) 0.18(2) -0.14(2) -0.009(19) -0.04(2)
C7 0.054(11) 0.16(2) 0.049(10) -0.034(12) 0.002(8) -0.046(13)
C8 0.034(7) 0.058(8) 0.038(7) -0.004(6) 0.009(5) -0.015(6)
C9 0.077(10) 0.113(11) 0.065(9) 0.020(8) -0.018(8) -0.056(9)
C10 0.060(9) 0.078(9) 0.064(9) 0.028(7) -0.019(7) -0.008(8)
C11 0.105(12) 0.066(9) 0.095(11) -0.007(8) 0.034(9) -0.024(9)
C12 0.099(14) 0.023(7) 0.062(10) 0.005(6) 0.023(10) 0.011(8)
C13 0.066(11) 0.046(9) 0.075(11) -0.041(8) 0.038(9) -0.026(8)
C14 0.072(9) 0.050(8) 0.081(9) -0.032(7) 0.035(8) -0.022(7)
C15 0.075(10) 0.075(9) 0.082(10) -0.048(8) 0.022(8) -0.018(8)
C16 0.098(14) 0.081(12) 0.126(15) -0.065(12) 0.036(12) -0.039(11)
C17 0.046(8) 0.089(10) 0.058(8) -0.033(7) 0.002(6) -0.016(7)
C18 0.087(15) 0.138(18) 0.091(14) -0.057(13) 0.013(11) -0.019(14)
C19 0.032(7) 0.070(9) 0.045(7) -0.028(7) 0.003(6) -0.016(7)
C20 0.031(6) 0.044(7) 0.037(6) -0.020(5) 0.019(5) -0.017(5)
C21 0.044(8) 0.021(5) 0.073(9) 0.002(6) -0.022(7) -0.013(5)
C23 0.046(8) 0.026(6) 0.060(8) 0.008(6) -0.003(6) -0.008(6)
C24 0.115(18) 0.046(10) 0.112(16) 0.023(10) -0.060(14) -0.046(11)
C25 0.107(15) 0.032(8) 0.134(16) 0.033(10) -0.034(13) -0.014(9)
C26 0.144(14) 0.077(11) 0.134(14) -0.026(10) -0.038(11) -0.015(10)
C27 0.25(3) 0.083(16) 0.22(3) -0.059(17) -0.08(2) -0.016(18)
C28 0.136(14) 0.094(12) 0.136(13) -0.042(10) -0.057(11) -0.031(10)
C29 0.094(15) 0.029(8) 0.118(17) -0.003(9) -0.043(13) -0.016(9)
C30 0.083(13) 0.041(8) 0.077(11) -0.021(8) -0.028(10) -0.015(8)
C31 0.089(11) 0.094(11) 0.083(10) 0.006(8) -0.044(8) -0.056(9)
C32 0.050(8) 0.057(8) 0.028(6) 0.008(6) -0.014(6) -0.018(7)
C33 0.028(7) 0.141(17) 0.031(7) 0.032(9) -0.012(6) -0.013(9)
C34 0.019(6) 0.090(12) 0.047(8) 0.028(8) 0.005(5) 0.002(7)
C35 0.040(7) 0.049(8) 0.034(7) 0.025(6) 0.006(6) 0.010(6)
C36 0.035(7) 0.044(7) 0.040(7) 0.020(6) 0.007(5) 0.005(6)
C37 0.047(9) 0.039(7) 0.048(8) 0.020(6) 0.011(7) 0.017(6)
C38 0.063(11) 0.039(8) 0.056(9) 0.005(7) 0.008(8) 0.010(7)
C39 0.120(19) 0.056(11) 0.068(12) 0.008(9) 0.017(12) 0.046(12)
C40 0.067(10) 0.035(7) 0.050(8) 0.000(6) 0.013(7) 0.011(7)
C41 0.090(13) 0.035(8) 0.070(11) -0.007(7) 0.000(9) 0.006(8)
C42 0.041(7) 0.027(6) 0.049(7) 0.013(5) 0.001(6) 0.000(5)
C43 0.026(6) 0.040(7) 0.036(6) 0.007(5) 0.012(5) -0.004(5)
C44 0.032(7) 0.035(7) 0.043(7) 0.011(5) 0.006(5) 0.009(5)
C45 0.038(9) 0.085(13) 0.085(12) -0.035(10) -0.006(8) 0.012(8)
C46 0.074(14) 0.071(13) 0.130(19) -0.043(13) 0.015(13) 0.013(11)
C47 0.097(17) 0.140(19) 0.19(2) -0.090(18) 0.003(16) 0.010(15)
C48 0.031(8) 0.062(10) 0.083(12) 0.005(9) 0.011(7) 0.022(7)
C49 0.061(12) 0.069(12) 0.138(19) -0.029(12) 0.029(12) 0.029(10)
C50 0.046(9) 0.060(10) 0.050(9) 0.022(8) 0.020(7) 0.015(7)
C51 0.026(6) 0.053(8) 0.045(7) 0.017(6) 0.011(5) 0.002(6)
C52 0.022(6) 0.087(10) 0.097(10) -0.015(8) 0.005(7) -0.007(7)
C53 0.053(10) 0.113(14) 0.066(10) 0.027(10) -0.025(8) 0.016(10)
C54 0.046(10) 0.112(17) 0.124(15) -0.033(14) -0.037(9) -0.013(11)
C55 0.075(13) 0.112(17) 0.080(11) -0.012(12) -0.043(9) -0.006(12)
C56 0.102(15) 0.069(11) 0.035(8) -0.006(7) -0.015(8) 0.017(10)
C57 0.072(12) 0.041(8) 0.052(9) -0.003(7) -0.010(8) -0.011(8)
C58 0.063(9) 0.040(7) 0.024(6) 0.007(5) -0.004(6) 0.004(6)
C59 0.129(18) 0.049(9) 0.032(7) 0.000(6) -0.015(9) 0.000(10)
C60 0.093(15) 0.099(15) 0.058(10) -0.042(10) 0.015(10) 0.031(12)
C61 0.053(9) 0.032(7) 0.043(8) 0.012(6) 0.019(6) 0.007(6)
C62 0.061(11) 0.069(11) 0.071(11) -0.001(9) 0.023(9) 0.015(9)
C63 0.051(8) 0.030(6) 0.031(6) 0.002(5) 0.007(5) -0.001(6)
C64 0.046(7) 0.015(5) 0.033(6) 0.008(4) 0.002(5) 0.003(5)
C65 0.037(8) 0.046(8) 0.129(16) 0.033(9) -0.049(9) -0.018(7)
C66 0.077(12) 0.054(9) 0.039(8) -0.004(7) 0.013(8) 0.007(8)
C123 0.056(9) 0.104(12) 0.109(12) 0.002(9) -0.020(9) -0.028(9)
Tb2 0.0191(3) 0.0188(2) 0.0194(2) 0.00253(19) -0.00073(18) -0.00597(19)
Zn4 0.0302(7) 0.0346(7) 0.0278(7) 0.0137(6) -0.0020(5) -0.0024(6)
Zn5 0.0229(6) 0.0230(6) 0.0189(5) 0.0017(5) 0.0004(4) -0.0079(5)
Zn6 0.0248(8) 0.0344(9) 0.0631(10) 0.0210(8) -0.0162(7) -0.0170(7)
Cl4 0.0236(16) 0.081(3) 0.057(2) 0.0290(19) -0.0060(14) -0.0105(16)
Cl5 0.0499(18) 0.0381(15) 0.0204(12) 0.0011(11) -0.0073(11) -0.0035(13)
Cl6 0.0372(19) 0.0419(18) 0.069(2) 0.0298(16) -0.0274(17) -0.0200(15)
O7 0.041(5) 0.022(4) 0.025(4) 0.005(3) 0.000(3) -0.010(3)
O8 0.040(5) 0.025(4) 0.029(4) -0.002(3) -0.010(3) 0.001(3)
O9 0.030(4) 0.023(4) 0.023(4) -0.002(3) 0.005(3) -0.008(3)
O10 0.032(4) 0.031(4) 0.025(4) 0.005(3) 0.005(3) 0.001(4)
O11 0.025(4) 0.042(5) 0.040(5) 0.008(4) 0.002(3) -0.007(4)
O12 0.039(5) 0.029(4) 0.033(4) 0.002(3) -0.012(3) -0.016(4)
N7 0.113(11) 0.089(9) 0.044(7) 0.018(7) 0.023(7) 0.009(8)
N8 0.053(7) 0.100(9) 0.060(7) 0.030(7) -0.022(6) -0.040(7)
N9 0.055(7) 0.041(6) 0.032(5) -0.012(5) 0.006(5) -0.018(5)
N10 0.034(6) 0.046(6) 0.038(6) -0.008(5) -0.006(4) -0.013(5)
N11 0.034(6) 0.058(7) 0.085(8) 0.033(6) -0.008(6) -0.010(6)
N12 0.065(9) 0.039(6) 0.112(11) 0.033(7) -0.055(8) -0.038(7)
C0AA 0.026(7) 0.073(10) 0.103(12) 0.048(9) -0.008(7) -0.006(7)
C67 0.038(7) 0.036(6) 0.023(5) -0.010(5) -0.006(5) 0.002(5)
C68 0.039(7) 0.057(8) 0.035(6) -0.017(6) -0.013(5) -0.004(6)
C69 0.057(10) 0.051(8) 0.066(10) -0.019(7) -0.018(8) -0.017(7)
C70 0.093(17) 0.13(2) 0.119(19) -0.052(16) -0.047(14) -0.045(15)
C71 0.075(13) 0.097(14) 0.062(11) -0.046(10) -0.028(10) 0.015(11)
C72 0.12(2) 0.13(2) 0.119(19) -0.073(17) -0.063(16) 0.014(16)
C73 0.071(12) 0.109(14) 0.029(7) -0.033(8) -0.025(7) 0.029(11)
C74 0.057(10) 0.066(10) 0.027(7) -0.010(7) -0.002(6) 0.016(8)
C75 0.121(17) 0.093(14) 0.027(7) 0.004(8) 0.029(9) 0.017(13)
C76 0.155(15) 0.133(14) 0.111(14) -0.029(11) 0.004(11) 0.025(12)
C77 0.113(12) 0.118(11) 0.087(11) 0.027(9) 0.051(10) -0.017(10)
C78 0.100(12) 0.148(12) 0.094(10) -0.014(10) -0.025(9) -0.052(10)
C79 0.113(13) 0.105(12) 0.112(12) 0.021(10) -0.036(10) -0.040(10)
C80 0.046(9) 0.143(18) 0.049(9) 0.021(10) -0.007(7) -0.062(11)
C81 0.033(7) 0.032(7) 0.087(11) 0.016(7) -0.018(7) -0.007(6)
C82 0.070(13) 0.030(8) 0.138(17) 0.013(10) -0.034(12) -0.019(8)
C83 0.104(17) 0.028(8) 0.18(2) -0.036(12) -0.040(15) -0.014(10)
C84 0.132(19) 0.068(12) 0.21(2) -0.069(15) -0.018(17) -0.020(13)
C85 0.077(14) 0.115(18) 0.15(2) -0.104(18) -0.004(14) 0.002(13)
C86 0.18(3) 0.22(4) 0.25(4) -0.21(4) 0.06(3) -0.05(3)
C87 0.061(10) 0.056(9) 0.090(12) -0.039(9) 0.008(9) -0.016(8)
C88 0.027(6) 0.017(5) 0.052(7) 0.000(5) -0.007(5) 0.002(4)
C89 0.037(7) 0.026(6) 0.040(7) 0.007(5) 0.003(5) -0.001(5)
C90 0.034(7) 0.043(8) 0.086(11) -0.022(8) 0.012(7) -0.007(6)
C91 0.068(11) 0.048(9) 0.104(14) -0.045(9) 0.016(10) -0.008(8)
C92 0.076(13) 0.109(15) 0.158(18) -0.083(14) 0.016(13) -0.012(12)
C93 0.041(8) 0.052(9) 0.060(9) -0.011(7) 0.009(7) 0.006(7)
C94 0.077(13) 0.082(13) 0.102(15) -0.049(12) 0.041(11) 0.002(11)
C95 0.037(7) 0.041(7) 0.033(6) 0.002(5) 0.012(5) 0.002(5)
C96 0.035(7) 0.036(6) 0.024(5) 0.006(5) 0.006(5) 0.003(5)
C97 0.028(7) 0.065(9) 0.041(7) -0.015(7) -0.006(5) 0.003(6)
C98 0.025(7) 0.077(11) 0.059(9) 0.009(8) 0.010(6) -0.018(7)
C99 0.052(9) 0.076(11) 0.074(11) -0.026(9) -0.015(8) -0.030(9)
C100 0.060(10) 0.065(10) 0.068(10) -0.027(8) 0.011(8) -0.036(9)
C101 0.083(11) 0.020(6) 0.048(8) -0.001(5) 0.002(7) -0.009(6)
C102 0.053(8) 0.032(6) 0.036(6) -0.011(5) -0.009(6) -0.013(6)
C103 0.048(7) 0.025(5) 0.026(5) -0.001(4) -0.008(5) -0.004(5)
C104 0.069(10) 0.034(7) 0.036(7) -0.016(5) -0.001(6) 0.000(6)
C105 0.050(9) 0.044(8) 0.045(7) -0.014(6) -0.006(6) 0.013(6)
C106 0.067(12) 0.063(11) 0.097(15) -0.040(11) 0.006(11) 0.018(9)
C107 0.037(7) 0.040(7) 0.043(7) -0.008(6) 0.004(6) 0.006(6)
C108 0.039(9) 0.074(12) 0.092(13) -0.015(10) 0.003(8) 0.010(8)
C109 0.038(7) 0.022(5) 0.040(6) -0.005(5) 0.003(5) -0.003(5)
C110 0.046(7) 0.022(5) 0.021(5) 0.001(4) 0.004(5) -0.001(5)
C111 0.060(9) 0.025(6) 0.050(7) -0.005(5) -0.027(6) -0.013(6)
C112 0.051(8) 0.031(6) 0.053(8) -0.015(6) -0.019(6) -0.005(6)
C113 0.117(17) 0.058(10) 0.055(10) -0.021(8) -0.027(10) -0.028(10)
C114 0.15(2) 0.107(16) 0.038(9) -0.034(10) -0.028(11) -0.018(15)
C115 0.135(13) 0.100(11) 0.089(11) -0.048(9) -0.026(10) -0.036(10)
C116 0.24(3) 0.17(2) 0.125(19) -0.110(18) -0.027(17) -0.035(19)
C117 0.19(3) 0.073(12) 0.088(14) -0.036(11) -0.023(15) -0.073(16)
C118 0.126(18) 0.045(9) 0.056(10) -0.004(7) -0.030(11) -0.036(11)
C119 0.103(16) 0.043(9) 0.084(12) 0.003(8) -0.045(11) -0.043(10)
C120 0.079(10) 0.066(9) 0.116(12) 0.003(9) -0.044(9) -0.034(8)
C121 0.052(6) 0.050(6) 0.077(7) 0.006(5) -0.013(5) -0.019(5)
C122 0.058(9) 0.050(8) 0.113(11) 0.017(8) -0.008(8) -0.039(7)
C124 0.042(7) 0.060(8) 0.084(10) 0.035(7) 0.015(7) -0.008(7)
C125 0.032(8) 0.096(14) 0.046(8) 0.041(9) 0.012(6) 0.026(8)
C126 0.063(9) 0.074(9) 0.058(8) 0.025(8) 0.015(7) 0.012(8)
C127 0.073(10) 0.087(10) 0.041(7) 0.002(7) 0.021(7) 0.025(8)
C128 0.130(14) 0.127(14) 0.098(12) -0.022(10) 0.033(10) 0.018(11)
C129 0.111(15) 0.058(10) 0.028(7) -0.001(7) 0.014(8) 0.034(10)
C130 0.164(19) 0.084(13) 0.050(10) -0.033(9) 0.009(11) 0.019(13)
C131 0.059(9) 0.052(9) 0.030(6) 0.007(6) 0.014(6) 0.014(7)
C132 0.023(6) 0.051(8) 0.033(6) 0.012(6) 0.005(5) 0.014(5)
O1W 0.21(2) 0.29(3) 0.24(2) -0.10(2) 0.020(19) 0.03(2)
O2W 0.24(4) 0.21(3) 0.25(4) -0.05(2) -0.01(3) -0.05(3)
O3W 0.22(4) 0.23(3) 0.25(4) -0.07(3) 0.02(2) 0.01(2)

loop_
_atom_type_symbol
_atom_type_description
_atom_type_scat_dispersion_real
_atom_type_scat_dispersion_imag
_atom_type_scat_source
C C 0.0033 0.0016 'International Tables Vol C Tables 4.2.6.8 and 6.1.1.4'
H H 0.0000 0.0000 'International Tables Vol C Tables 4.2.6.8 and 6.1.1.4'
Cl Cl 0.1484 0.1585 'International Tables Vol C Tables 4.2.6.8 and 6.1.1.4'
N N 0.0061 0.0033 'International Tables Vol C Tables 4.2.6.8 and 6.1.1.4'
O O 0.0106 0.0060 'International Tables Vol C Tables 4.2.6.8 and 6.1.1.4'
Tb Tb -0.1723 4.1537 'International Tables Vol C Tables 4.2.6.8 and 6.1.1.4'
Zn Zn 0.2839 1.4301 'International Tables Vol C Tables 4.2.6.8 and 6.1.1.4'

loop_
_geom_angle_atom_site_label_1
_geom_angle_atom_site_label_2
_geom_angle_atom_site_label_3
_geom_angle
Zn1 Tb1 Zn2 109.84(3)
Zn3 Tb1 Zn1 130.63(4)
Zn3 Tb1 Zn2 119.27(3)
O1 Tb1 Zn1 34.92(19)
O1 Tb1 Zn2 92.2(2)
O1 Tb1 Zn3 140.0(2)
O1 Tb1 O2 70.9(3)
O1 Tb1 O4 92.5(3)
O1 Tb1 O6 165.1(3)
O2 Tb1 Zn1 36.15(18)
O2 Tb1 Zn2 125.2(2)
O2 Tb1 Zn3 104.11(19)
O2 Tb1 O4 92.9(3)
O2 Tb1 O6 96.1(3)
O3 Tb1 Zn1 122.10(19)
O3 Tb1 Zn2 34.35(19)
O3 Tb1 Zn3 102.18(19)
O3 Tb1 O1 90.4(3)
O3 Tb1 O2 153.6(3)
O3 Tb1 O4 68.8(3)
O3 Tb1 O5 95.4(3)
O3 Tb1 O6 104.2(3)
O4 Tb1 Zn1 90.94(18)
O4 Tb1 Zn2 34.5(2)
O4 Tb1 Zn3 127.4(2)
O4 Tb1 O6 95.6(3)
O5 Tb1 Zn1 112.2(2)
O5 Tb1 Zn2 127.6(2)
O5 Tb1 Zn3 36.9(2)
O5 Tb1 O1 104.9(3)
O5 Tb1 O2 107.2(3)
O5 Tb1 O4 156.7(3)
O5 Tb1 O6 71.2(3)
O6 Tb1 Zn1 132.2(2)
O6 Tb1 Zn2 101.50(19)
O6 Tb1 Zn3 34.3(2)
Cl1 Zn1 Tb1 114.23(10)
O1 Zn1 Tb1 39.0(2)
O1 Zn1 Cl1 107.2(3)
O1 Zn1 O2 78.3(3)
O1 Zn1 N3 89.0(4)
O1 Zn1 N4 140.1(5)
O2 Zn1 Tb1 39.41(19)
O2 Zn1 Cl1 105.9(2)
O2 Zn1 N3 143.2(5)
O2 Zn1 N4 90.9(4)
N3 Zn1 Tb1 118.3(3)
N3 Zn1 Cl1 110.9(5)
N3 Zn1 N4 77.1(5)
N4 Zn1 Tb1 118.4(4)
N4 Zn1 Cl1 112.7(4)
Cl2 Zn2 Tb1 115.05(10)
O3 Zn2 Tb1 37.7(2)
O3 Zn2 Cl2 102.0(2)
O3 Zn2 N1 88.8(4)
O3 Zn2 N2 154.2(3)
O4 Zn2 Tb1 39.3(2)
O4 Zn2 Cl2 118.3(3)
O4 Zn2 O3 76.9(3)
O4 Zn2 N1 134.4(4)
O4 Zn2 N2 90.4(4)
N1 Zn2 Tb1 115.6(3)
N1 Zn2 Cl2 106.9(3)
N2 Zn2 Tb1 126.4(3)
N2 Zn2 Cl2 103.8(3)
N2 Zn2 N1 84.2(5)
Cl3 Zn3 Tb1 115.94(12)
Cl3 Zn3 N6 101.6(4)
O5 Zn3 Tb1 39.3(2)
O5 Zn3 Cl3 107.7(3)
O5 Zn3 N6 150.7(4)
O6 Zn3 Tb1 40.0(2)
O6 Zn3 Cl3 111.7(2)
O6 Zn3 O5 79.2(3)
O6 Zn3 N5 134.1(5)
O6 Zn3 N6 90.8(4)
N5 Zn3 Tb1 115.8(4)
N5 Zn3 Cl3 114.1(5)
N5 Zn3 O5 88.8(5)
N5 Zn3 N6 78.5(6)
N6 Zn3 Tb1 125.4(3)
Zn1 O1 Tb1 106.1(3)
C1 O1 Tb1 135.8(7)
C1 O1 Zn1 118.1(7)
Zn1 O2 Tb1 104.4(3)
C20 O2 Tb1 143.7(7)
C20 O2 Zn1 111.2(6)
Zn2 O3 Tb1 108.0(3)
C21 O3 Tb1 136.4(7)
C21 O3 Zn2 115.6(7)
Zn2 O4 Tb1 106.3(3)
C43 O4 Tb1 130.1(7)
C43 O4 Zn2 123.0(7)
Zn3 O5 Tb1 103.8(3)
C44 O5 Tb1 140.4(8)
C44 O5 Zn3 115.7(7)
Zn3 O6 Tb1 105.8(3)
C64 O6 Tb1 136.5(7)
C64 O6 Zn3 116.5(6)
C30 N1 Zn2 111.9(8)
C30 N1 C32 110.3(12)
C31 N1 Zn2 109.9(12)
C31 N1 C30 112.9(15)
C31 N1 C32 109.6(12)
C32 N1 Zn2 101.6(9)
C33 N2 Zn2 107.0(10)
C34 N2 Zn2 114.4(8)
C34 N2 C33 104.6(12)
C34 N2 C35 110.5(13)
C35 N2 Zn2 110.7(8)
C35 N2 C33 109.2(11)
C9 N3 Zn1 112.5(11)
C65 N3 Zn1 109.7(10)
C65 N3 C9 110.3(16)
C65 N3 C123 111.9(13)
C123 N3 Zn1 116.2(11)
C123 N3 C9 95.6(13)
C10 N4 Zn1 101.0(10)
C10 N4 C12 111.8(14)
C11 N4 Zn1 110.2(12)
C11 N4 C10 114.9(15)
C11 N4 C12 108.9(15)
C12 N4 Zn1 109.9(9)
C52 N5 Zn3 112.0(10)
C52 N5 C54 107.7(16)
C53 N5 Zn3 110.1(12)
C53 N5 C52 106.0(14)
C53 N5 C54 112.2(16)
C54 N5 Zn3 108.8(11)
C55 N6 Zn3 107.6(12)
C55 N6 C56 108.8(13)
C55 N6 C57 111.3(15)
C56 N6 Zn3 112.1(10)
C57 N6 Zn3 107.2(9)
C57 N6 C56 109.8(13)
O1 C1 C8 118.4(11)
C2 C1 O1 122.6(13)
C2 C1 C8 119.0(13)
C1 C2 C3 121.5(19)
C2 C3 C4 116(3)
C5 C3 C2 122(2)
C5 C3 C4 122(3)
C3 C5 C6 122(3)
C3 C5 C7 119(2)
C7 C5 C6 119(3)
C5 C7 C8 122(2)
C1 C8 C65 119.2(13)
C7 C8 C1 116.7(16)
C7 C8 C65 124.1(17)
C123 C10 N4 114.7(15)
C13 C12 N4 112.7(13)
C14 C13 C12 120.7(16)
C20 C13 C12 119.8(13)
C20 C13 C14 119.5(18)
C15 C14 C13 121.7(18)
C14 C15 C16 117.6(19)
C14 C15 C17 121.7(17)
C17 C15 C16 121(2)
C15 C17 C18 125.2(18)
C15 C17 C19 118.8(16)
C19 C17 C18 115.9(18)
C20 C19 C17 119.7(15)
O2 C20 C13 119.4(13)
O2 C20 C19 122.0(12)
C19 C20 C13 118.4(13)
O3 C21 C23 119.3(12)
C29 C21 O3 119.4(12)
C29 C21 C23 121.3(13)
C24 C23 C21 120.5(16)
C23 C24 C25 119.7(19)
C26 C24 C23 120.8(19)
C26 C24 C25 119(2)
C24 C26 C27 122(3)
C24 C26 C28 119(2)
C28 C26 C27 119(3)
C29 C28 C26 121(2)
C21 C29 C28 117.4(18)
C21 C29 C30 120.6(14)
C28 C29 C30 122.0(19)
N1 C30 C29 110.9(16)
N1 C32 C33 111.5(11)
N2 C33 C32 110.3(11)
C36 C35 N2 114.8(10)
C37 C36 C35 121.6(13)
C43 C36 C35 121.7(13)
C43 C36 C37 116.6(15)
C38 C37 C36 123.8(14)
C37 C38 C39 118.3(16)
C37 C38 C40 119.0(14)
C40 C38 C39 122.7(18)
C38 C40 C41 122.5(14)
C42 C40 C38 118.6(16)
C42 C40 C41 118.9(14)
C40 C42 C43 123.8(14)
O4 C43 C36 120.1(13)
O4 C43 C42 121.7(11)
C42 C43 C36 118.2(13)
O5 C44 C45 121.0(12)
O5 C44 C51 120.7(14)
C51 C44 C45 117.6(13)
C46 C45 C44 120.8(17)
C45 C46 C47 119(2)
C45 C46 C48 121(2)
C48 C46 C47 119.3(18)
C46 C48 C49 122(2)
C50 C48 C46 117.3(15)
C50 C48 C49 120.3(17)
C51 C50 C48 123.3(17)
C44 C51 C52 115.5(13)
C50 C51 C44 119.8(16)
C50 C51 C52 124.6(15)
C51 C52 N5 111.8(14)
C55 C54 N5 109.4(18)
C54 C55 N6 112.4(15)
N6 C57 C58 110.6(12)
C59 C58 C57 121.4(15)
C59 C58 C64 118.9(15)
C64 C58 C57 119.7(13)
C58 C59 C66 122.2(15)
C63 C61 C62 120.5(15)
C66 C61 C62 120.9(15)
C66 C61 C63 118.6(15)
C64 C63 C61 122.9(13)
O6 C64 C58 121.6(12)
O6 C64 C63 119.8(11)
C58 C64 C63 118.6(12)
C8 C65 N3 110.9(13)
C59 C66 C60 118.6(17)
C61 C66 C59 118.8(14)
C61 C66 C60 122.5(18)
C10 C123 N3 98.4(15)
Zn4 Tb2 Zn6 110.50(4)
Zn5 Tb2 Zn4 129.81(3)
Zn5 Tb2 Zn6 119.33(3)
O7 Tb2 Zn4 35.96(18)
O7 Tb2 Zn5 102.85(17)
O7 Tb2 Zn6 126.21(19)
O7 Tb2 O9 96.0(3)
O7 Tb2 O11 93.5(3)
O8 Tb2 Zn4 34.95(19)
O8 Tb2 Zn5 138.5(2)
O8 Tb2 Zn6 94.1(2)
O8 Tb2 O7 70.6(3)
O8 Tb2 O9 164.0(3)
O8 Tb2 O10 103.2(3)
O8 Tb2 O11 93.3(3)
O9 Tb2 Zn4 131.88(18)
O9 Tb2 Zn5 33.98(18)
O9 Tb2 Zn6 101.05(19)
O10 Tb2 Zn4 110.7(2)
O10 Tb2 Zn5 37.0(2)
O10 Tb2 Zn6 129.4(2)
O10 Tb2 O7 104.4(3)
O10 Tb2 O9 71.0(3)
O10 Tb2 O11 158.9(3)
O11 Tb2 Zn4 90.4(2)
O11 Tb2 Zn5 128.2(2)
O11 Tb2 Zn6 34.5(2)
O11 Tb2 O9 96.3(3)
O12 Tb2 Zn4 121.94(19)
O12 Tb2 Zn5 103.34(19)
O12 Tb2 Zn6 34.2(2)
O12 Tb2 O7 153.7(3)
O12 Tb2 O8 90.8(3)
O12 Tb2 O9 104.7(3)
O12 Tb2 O10 97.6(3)
O12 Tb2 O11 68.6(3)
Cl4 Zn4 Tb2 115.95(9)
O7 Zn4 Tb2 39.5(2)
O7 Zn4 Cl4 108.0(2)
O7 Zn4 N7 88.8(5)
O7 Zn4 N8 142.3(5)
O8 Zn4 Tb2 38.5(2)
O8 Zn4 Cl4 105.7(3)
O8 Zn4 O7 77.6(3)
O8 Zn4 N7 141.7(5)
O8 Zn4 N8 90.5(4)
N7 Zn4 Tb2 116.9(4)
N7 Zn4 Cl4 112.6(5)
N8 Zn4 Tb2 117.5(4)
N8 Zn4 Cl4 109.7(5)
N8 Zn4 N7 78.7(7)
Cl5 Zn5 Tb2 114.64(9)
Cl5 Zn5 N9 102.9(3)
O9 Zn5 Tb2 40.2(2)
O9 Zn5 Cl5 112.7(2)
O9 Zn5 O10 79.4(3)
O9 Zn5 N9 90.1(3)
O9 Zn5 N10 136.2(3)
O10 Zn5 Tb2 39.2(2)
O10 Zn5 Cl5 105.8(2)
O10 Zn5 N9 151.3(4)
N9 Zn5 Tb2 125.6(3)
N10 Zn5 Tb2 117.2(3)
N10 Zn5 Cl5 111.1(3)
N10 Zn5 O10 88.8(4)
N10 Zn5 N9 80.4(4)
Cl6 Zn6 Tb2 114.43(9)
O11 Zn6 Tb2 39.1(2)
O11 Zn6 Cl6 120.0(3)
O11 Zn6 O12 76.6(3)
O11 Zn6 N11 90.9(5)
O11 Zn6 N12 133.4(4)
O12 Zn6 Tb2 37.6(2)
O12 Zn6 Cl6 101.6(2)
O12 Zn6 N11 154.0(4)
O12 Zn6 N12 89.0(5)
N11 Zn6 Tb2 127.2(4)
N11 Zn6 Cl6 104.3(4)
N11 Zn6 N12 83.3(7)
N12 Zn6 Tb2 116.2(4)
N12 Zn6 Cl6 106.2(3)
Zn4 O7 Tb2 104.5(3)
C67 O7 Tb2 142.6(7)
C67 O7 Zn4 112.5(7)
Zn4 O8 Tb2 106.6(3)
C88 O8 Tb2 134.1(7)
C88 O8 Zn4 118.5(7)
Zn5 O9 Tb2 105.8(3)
C110 O9 Tb2 134.3(6)
C110 O9 Zn5 118.7(6)
Zn5 O10 Tb2 103.8(3)
C89 O10 Tb2 141.7(7)
C89 O10 Zn5 114.5(6)
Zn6 O11 Tb2 106.4(4)
C132 O11 Tb2 130.6(8)
C132 O11 Zn6 121.7(8)
Zn6 O12 Tb2 108.2(3)
C111 O12 Tb2 135.7(8)
C111 O12 Zn6 116.0(7)
C75 N7 Zn4 112.3(9)
C75 N7 C76 107(2)
C75 N7 C77 108.7(17)
C76 N7 Zn4 111.2(15)
C77 N7 Zn4 104.8(13)
C77 N7 C76 112.9(13)
C78 N8 Zn4 113.4(14)
C78 N8 C79 98.8(17)
C78 N8 C80 110.9(14)
C79 N8 Zn4 112.6(12)
C79 N8 C80 111.1(18)
C80 N8 Zn4 109.6(10)
C100 N9 Zn5 108.6(9)
C100 N9 C101 109.3(12)
C100 N9 C102 110.0(11)
C101 N9 Zn5 113.1(8)
C102 N9 Zn5 106.6(7)
C102 N9 C101 109.2(11)
C97 N10 Zn5 113.3(8)
C97 N10 C98 109.8(11)
C97 N10 C99 110.7(11)
C98 N10 Zn5 108.4(8)
C98 N10 C99 110.5(12)
C99 N10 Zn5 103.9(8)
C0AA N11 Zn6 113.4(9)
C0AA N11 C122 106.7(13)
C122 N11 Zn6 107.1(12)
C124 N11 Zn6 111.4(9)
C124 N11 C0AA 107.6(16)
C124 N11 C122 110.5(13)
C119 N12 Zn6 112.3(8)
C119 N12 C121 109.2(12)
C120 N12 Zn6 113.2(11)
C120 N12 C119 108.8(18)
C120 N12 C121 111.5(13)
C121 N12 Zn6 101.6(12)
O7 C67 C68 122.2(10)
O7 C67 C74 120.4(12)
C68 C67 C74 117.3(12)
C67 C68 C69 122.3(13)
C68 C69 C70 118.2(15)
C71 C69 C68 120.9(16)
C71 C69 C70 120.9(16)
C69 C71 C72 123(2)
C69 C71 C73 118.9(15)
C73 C71 C72 117.9(19)
C71 C73 C74 122.8(14)
C67 C74 C75 117.3(15)
C73 C74 C67 117.8(16)
C73 C74 C75 124.8(15)
C74 C75 N7 113.3(16)
C78 C77 N7 114.6(18)
C77 C78 N8 109(2)
C81 C80 N8 110.1(13)
C82 C81 C80 122.0(16)
C82 C81 C88 118.4(18)
C88 C81 C80 119.6(14)
C81 C82 C83 123.8(18)
C82 C83 C84 130(2)
C82 C83 C85 118.7(15)
C85 C83 C84 111(2)
C83 C85 C86 126(2)
C87 C85 C83 117.7(19)
C87 C85 C86 115(2)
C85 C87 C88 120.9(18)
O8 C88 C81 119.1(12)
O8 C88 C87 120.7(11)
C87 C88 C81 120.2(13)
O10 C89 C90 122.5(12)
O10 C89 C96 119.7(11)
C90 C89 C96 117.6(12)
C89 C90 C91 122.4(14)
C90 C91 C92 119.1(16)
C93 C91 C90 119.1(15)
C93 C91 C92 121.7(16)
C91 C93 C94 120.5(16)
C95 C93 C91 119.0(13)
C95 C93 C94 120.3(15)
C93 C95 C96 121.6(13)
C89 C96 C97 118.5(11)
C95 C96 C89 120.2(12)
C95 C96 C97 121.2(12)
N10 C97 C96 112.7(10)
C100 C99 N10 113.9(13)
C99 C100 N9 111.3(12)
N9 C102 C103 111.6(10)
C104 C103 C102 121.6(11)
C104 C103 C110 119.0(12)
C110 C103 C102 119.3(11)
C103 C104 C105 123.4(12)
C104 C105 C106 120.6(14)
C107 C105 C104 117.7(12)
C107 C105 C106 121.7(15)
C105 C107 C108 120.0(13)
C109 C107 C105 118.6(13)
C109 C107 C108 121.4(13)
C107 C109 C110 124.1(12)
O9 C110 C103 120.5(11)
O9 C110 C109 122.2(10)
C103 C110 C109 117.2(11)
O12 C111 C112 121.7(10)
O12 C111 C118 119.3(12)
C112 C111 C118 118.9(13)
C113 C112 C111 122.4(13)
C112 C113 C114 120.3(14)
C115 C113 C112 120.2(18)
C115 C113 C114 119.0(18)
C113 C115 C116 120(2)
C113 C115 C117 118.2(19)
C117 C115 C116 122(2)
C118 C117 C115 122.1(15)
C111 C118 C119 119.1(15)
C117 C118 C111 117.9(16)
C117 C118 C119 123.1(15)
N12 C119 C118 111.4(15)
C122 C121 N12 113.1(14)
C121 C122 N11 110.2(12)
C125 C124 N11 116.5(13)
C126 C125 C124 118.5(15)
C132 C125 C124 121.5(16)
C132 C125 C126 120(2)
C127 C126 C125 121.1(18)
C126 C127 C128 122(2)
C126 C127 C129 121.9(17)
C129 C127 C128 116(2)
C127 C129 C130 125.5(16)
C131 C129 C127 117.1(19)
C131 C129 C130 117.4(17)
C132 C131 C129 121.6(15)
O11 C132 C125 121.5(16)
O11 C132 C131 120.1(11)
C131 C132 C125 118.3(15)

loop_
_geom_bond_atom_site_label_1
_geom_bond_atom_site_label_2
_geom_bond_distance
Tb1 Zn1 3.4804(12)
Tb1 Zn2 3.5022(16)
Tb1 Zn3 3.4714(14)
Tb1 O1 2.281(8)
Tb1 O2 2.282(7)
Tb1 O3 2.250(7)
Tb1 O4 2.310(7)
Tb1 O5 2.264(8)
Tb1 O6 2.316(7)
Zn1 Cl1 2.224(3)
Zn1 O1 2.073(8)
Zn1 O2 2.120(7)
Zn1 N3 2.158(14)
Zn1 N4 2.176(14)
Zn2 Cl2 2.251(3)
Zn2 O3 2.078(8)
Zn2 O4 2.064(8)
Zn2 N1 2.180(12)
Zn2 N2 2.170(12)
Zn3 Cl3 2.206(3)
Zn3 O5 2.146(8)
Zn3 O6 2.031(8)
Zn3 N5 2.119(13)
Zn3 N6 2.279(13)
O1 C1 1.349(14)
O2 C20 1.360(13)
O3 C21 1.368(14)
O4 C43 1.350(15)
O5 C44 1.359(15)
O6 C64 1.355(14)
N1 C30 1.48(2)
N1 C31 1.47(2)
N1 C32 1.504(16)
N2 C33 1.51(2)
N2 C34 1.473(17)
N2 C35 1.495(18)
N3 C9 1.51(3)
N3 C65 1.464(17)
N3 C123 1.490(7)
N4 C10 1.511(7)
N4 C11 1.47(2)
N4 C12 1.51(2)
N5 C52 1.48(2)
N5 C53 1.47(2)
N5 C54 1.51(2)
N6 C55 1.47(2)
N6 C56 1.51(2)
N6 C57 1.48(2)
C1 C2 1.34(2)
C1 C8 1.422(19)
C2 C3 1.38(3)
C3 C4 1.60(4)
C3 C5 1.31(4)
C5 C6 1.57(3)
C5 C7 1.38(4)
C7 C8 1.40(2)
C8 C65 1.44(2)
C10 C123 1.412(7)
C12 C13 1.48(3)
C13 C14 1.41(2)
C13 C20 1.40(2)
C14 C15 1.31(3)
C15 C16 1.57(2)
C15 C17 1.38(3)
C17 C18 1.49(3)
C17 C19 1.44(2)
C19 C20 1.392(19)
C21 C23 1.406(18)
C21 C29 1.36(2)
C23 C24 1.39(2)
C24 C25 1.52(3)
C24 C26 1.30(3)
C26 C27 1.52(3)
C26 C28 1.48(4)
C28 C29 1.38(3)
C29 C30 1.50(2)
C32 C33 1.52(2)
C35 C36 1.44(2)
C36 C37 1.42(2)
C36 C43 1.406(18)
C37 C38 1.36(2)
C38 C39 1.53(2)
C38 C40 1.39(2)
C40 C41 1.51(2)
C40 C42 1.368(19)
C42 C43 1.39(2)
C44 C45 1.43(2)
C44 C51 1.419(19)
C45 C46 1.38(2)
C46 C47 1.55(3)
C46 C48 1.41(3)
C48 C49 1.54(2)
C48 C50 1.40(3)
C50 C51 1.36(2)
C51 C52 1.48(2)
C54 C55 1.43(3)
C57 C58 1.50(2)
C58 C59 1.39(2)
C58 C64 1.401(19)
C59 C66 1.42(3)
C60 C66 1.51(2)
C61 C62 1.49(2)
C61 C63 1.404(18)
C61 C66 1.39(2)
C63 C64 1.403(18)
Tb2 Zn4 3.4893(13)
Tb2 Zn5 3.4809(11)
Tb2 Zn6 3.5105(16)
Tb2 O7 2.295(8)
Tb2 O8 2.264(8)
Tb2 O9 2.336(7)
Tb2 O10 2.266(7)
Tb2 O11 2.309(8)
Tb2 O12 2.253(7)
Zn4 Cl4 2.226(4)
Zn4 O7 2.116(7)
Zn4 O8 2.086(8)
Zn4 N7 2.157(15)
Zn4 N8 2.122(14)
Zn5 Cl5 2.226(3)
Zn5 O9 2.022(7)
Zn5 O10 2.157(8)
Zn5 N9 2.257(10)
Zn5 N10 2.144(10)
Zn6 Cl6 2.251(4)
Zn6 O11 2.071(9)
Zn6 O12 2.078(9)
Zn6 N11 2.158(14)
Zn6 N12 2.180(14)
O7 C67 1.338(13)
O8 C88 1.353(14)
O9 C110 1.338(14)
O10 C89 1.356(15)
O11 C132 1.346(16)
O12 C111 1.360(15)
N7 C75 1.48(3)
N7 C76 1.491(7)
N7 C77 1.48(2)
N8 C78 1.438(13)
N8 C79 1.51(3)
N8 C80 1.512(19)
N9 C100 1.444(18)
N9 C101 1.494(18)
N9 C102 1.492(16)
N10 C97 1.426(17)
N10 C98 1.444(17)
N10 C99 1.532(18)
N11 C0AA 1.51(2)
N11 C122 1.52(2)
N11 C124 1.48(2)
N12 C119 1.47(3)
N12 C120 1.45(2)
N12 C121 1.48(2)
C67 C68 1.376(18)
C67 C74 1.435(18)
C68 C69 1.407(18)
C69 C70 1.51(3)
C69 C71 1.34(2)
C71 C72 1.49(2)
C71 C73 1.37(3)
C73 C74 1.42(2)
C74 C75 1.45(3)
C77 C78 1.376(13)
C80 C81 1.45(3)
C81 C82 1.32(2)
C81 C88 1.427(17)
C82 C83 1.38(3)
C83 C84 1.60(3)
C83 C85 1.44(4)
C85 C86 1.61(4)
C85 C87 1.39(2)
C87 C88 1.39(2)
C89 C90 1.37(2)
C89 C96 1.428(18)
C90 C91 1.41(2)
C91 C92 1.51(3)
C91 C93 1.40(2)
C93 C94 1.52(2)
C93 C95 1.38(2)
C95 C96 1.381(17)
C96 C97 1.490(19)
C99 C100 1.42(2)
C102 C103 1.495(18)
C103 C104 1.382(18)
C103 C110 1.398(16)
C104 C105 1.40(2)
C105 C106 1.50(2)
C105 C107 1.40(2)
C107 C108 1.50(2)
C107 C109 1.382(17)
C109 C110 1.398(17)
C111 C112 1.393(19)
C111 C118 1.404(19)
C112 C113 1.38(2)
C113 C114 1.51(3)
C113 C115 1.37(3)
C115 C116 1.59(3)
C115 C117 1.41(3)
C117 C118 1.40(3)
C118 C119 1.54(2)
C121 C122 1.46(3)
C124 C125 1.46(3)
C125 C126 1.42(3)
C125 C132 1.378(19)
C126 C127 1.27(3)
C127 C128 1.56(3)
C127 C129 1.42(3)
C129 C130 1.50(3)
C129 C131 1.40(2)
C131 C132 1.37(2)
